data_7115695
loop_
_publ_author_name
'Min-Yen Ku'
'Shing-Jong Huang'
'Shou-Ling Huang'
'Yi-Hung Liu'
'Chien-Chen Lai'
'Shie-Ming Peng'
'Sheng-Hsien Chiu'

_publ_section_title
;
 Hemicarceplex formation allows ready identification of the isomers of the
 metallofullerene Sc3N@C80 using 1H and 13C NMR spectroscopy
;
_journal_name_full Chem.Commun.
_journal_page_first 11709
_journal_paper_doi 10.1039/C4cc04695A
_journal_volume 50
_journal_year 2014
_chemical_formula_sum 'C194 H156 N O24 Sc3'
_chemical_formula_weight 3020.08
_chemical_name_systematic
; 
 ? 
;
_space_group_IT_number 2
_symmetry_cell_setting triclinic
_symmetry_space_group_name_Hall '-P 1'
_symmetry_space_group_name_H-M 'P -1'
_atom_sites_solution_hydrogens geom
_atom_sites_solution_primary direct
_atom_sites_solution_secondary difmap
_audit_creation_method SHELXL-97
_cell_angle_alpha 72.2680(10)
_cell_angle_beta 88.0360(10)
_cell_angle_gamma 63.205(2)
_cell_formula_units_Z 2
_cell_length_a 17.8883(3)
_cell_length_b 18.2158(3)
_cell_length_c 28.6383(3)
_cell_measurement_reflns_used 18830
_cell_measurement_temperature 120(2)
_cell_measurement_theta_max 27.8880
_cell_measurement_theta_min 3.3140
_cell_volume 7875.6(3)
_computing_cell_refinement
; 
CrysAlisPro, Agilent Technologies, 
Version 1.171.36.28 (release 01-02-2013 CrysAlis171 .NET) 
(compiled Feb  1 2013,16:14:44) 
Empirical absorption correction using spherical harmonics, 
 implemented in SCALE3 ABSPACK scaling algorithm. 
;
_computing_data_collection
; 
CrysAlisPro, Agilent Technologies, 
Version 1.171.36.28 (release 01-02-2013 CrysAlis171 .NET) 
(compiled Feb  1 2013,16:14:44) 
Empirical absorption correction using spherical harmonics, 
 implemented in SCALE3 ABSPACK scaling algorithm. 
;
_computing_data_reduction
; 
CrysAlisPro, Agilent Technologies, 
Version 1.171.36.28 (release 01-02-2013 CrysAlis171 .NET) 
(compiled Feb  1 2013,16:14:44) 
Empirical absorption correction using spherical harmonics, 
 implemented in SCALE3 ABSPACK scaling algorithm. 
;
_computing_molecular_graphics SHELXTL
_computing_publication_material SHELXTL
_computing_structure_refinement 'SHELXL-97 (Sheldrick, 1997)'
_computing_structure_solution 'SHELXS-97 (Sheldrick, 1990)'
_diffrn_ambient_temperature 120(2)
_diffrn_measured_fraction_theta_full 0.960
_diffrn_measured_fraction_theta_max 0.960
_diffrn_measurement_device_type 'Oxford Diffraction Gemini A'
_diffrn_measurement_method CCD
_diffrn_radiation_monochromator graphite
_diffrn_radiation_source 'fine-focus sealed tube'
_diffrn_radiation_type MoK\a
_diffrn_radiation_wavelength 0.71073
_diffrn_reflns_av_R_equivalents 0.0298
_diffrn_reflns_av_sigmaI/netI 0.0508
_diffrn_reflns_limit_h_max 23
_diffrn_reflns_limit_h_min -22
_diffrn_reflns_limit_k_max 22
_diffrn_reflns_limit_k_min -21
_diffrn_reflns_limit_l_max 36
_diffrn_reflns_limit_l_min -37
_diffrn_reflns_number 69852
_diffrn_reflns_theta_full 27.50
_diffrn_reflns_theta_max 27.50
_diffrn_reflns_theta_min 2.87
_exptl_absorpt_coefficient_mu 0.198
_exptl_absorpt_correction_T_max 1.00000
_exptl_absorpt_correction_T_min 0.98751
_exptl_absorpt_correction_type multi-scan
_exptl_absorpt_process_details
; 
CrysAlisPro, Agilent Technologies, 
Version 1.171.36.28 (release 01-02-2013 CrysAlis171 .NET) 
(compiled Feb  1 2013,16:14:44) 
Empirical absorption correction using spherical harmonics, 
 implemented in SCALE3 ABSPACK scaling algorithm. 
;
_exptl_crystal_density_diffrn 1.274
_exptl_crystal_density_method 'not measured'
_exptl_crystal_F_000 3164
_exptl_crystal_size_max 0.30
_exptl_crystal_size_mid 0.25
_exptl_crystal_size_min 0.20
_refine_diff_density_max 1.361
_refine_diff_density_min -1.085
_refine_diff_density_rms 0.107
_refine_ls_extinction_method none
_refine_ls_goodness_of_fit_ref 0.794
_refine_ls_hydrogen_treatment mixed
_refine_ls_matrix_type full
_refine_ls_number_parameters 2080
_refine_ls_number_reflns 34755
_refine_ls_number_restraints 434
_refine_ls_restrained_S_all 0.812
_refine_ls_R_factor_all 0.1749
_refine_ls_R_factor_gt 0.1337
_refine_ls_shift/su_max 0.042
_refine_ls_shift/su_mean 0.001
_refine_ls_structure_factor_coef Fsqd
_refine_ls_weighting_details 'calc w=1/[\s^2^(Fo^2^)+(0.1000P)^2^+62.0000P] where P=(Fo^2^+2Fc^2^)/3'
_refine_ls_weighting_scheme calc
_refine_ls_wR_factor_gt 0.3022
_refine_ls_wR_factor_ref 0.3244
_reflns_number_gt 20680
_reflns_number_total 34755
_reflns_threshold_expression >2sigma(I)
_cod_data_source_file c4cc04695a2.cif
_cod_data_source_block ic16155_sqd
_cod_original_cell_volume 7875.6(2)
_cod_original_sg_symbol_H-M P-1
_cod_database_code 7115695

loop_
_symmetry_equiv_pos_as_xyz
'x, y, z'
'-x, -y, -z'

loop_
_atom_site_label
_atom_site_type_symbol
_atom_site_fract_x
_atom_site_fract_y
_atom_site_fract_z
_atom_site_U_iso_or_equiv
_atom_site_adp_type
_atom_site_occupancy
_atom_site_symmetry_multiplicity
_atom_site_calc_flag
_atom_site_refinement_flags
_atom_site_disorder_assembly
_atom_site_disorder_group
Sc1 Sc 0.2401(3) 0.5286(3) 0.24016(15) 0.0803(10) Uani 0.45 1 d PU A 1
Sc2 Sc 0.1900(3) 0.3545(2) 0.26670(15) 0.0917(10) Uani 0.45 1 d PU A 1
Sc3 Sc 0.0349(2) 0.5619(3) 0.2225(2) 0.1100(13) Uani 0.45 1 d PU A 1
Sc1A Sc 0.1177(6) 0.3956(5) 0.2531(3) 0.1010(17) Uani 0.25 1 d PU A 2
Sc2A Sc 0.2692(5) 0.4740(6) 0.2385(4) 0.102(2) Uani 0.25 1 d PU A 2
Sc3A Sc 0.0617(6) 0.5971(6) 0.2497(4) 0.130(2) Uani 0.25 1 d PU A 2
Sc1B Sc 0.0746(6) 0.4431(8) 0.2716(5) 0.099(2) Uani 0.15 1 d PU A 3
Sc2B Sc 0.1950(7) 0.5350(7) 0.2847(4) 0.0862(19) Uani 0.15 1 d PU A 3
Sc3B Sc 0.2079(8) 0.4702(8) 0.1846(4) 0.100(3) Uani 0.15 1 d PU A 3
Sc1C Sc 0.1723(6) 0.5903(6) 0.2234(4) 0.0671(16) Uani 0.15 1 d PU A 4
Sc2C Sc 0.0773(6) 0.4612(7) 0.2124(5) 0.087(2) Uani 0.15 1 d PU A 4
Sc3C Sc 0.2203(9) 0.3916(9) 0.3076(5) 0.114(3) Uani 0.15 1 d PU A 4
N1 N 0.1558(2) 0.4840(2) 0.24430(12) 0.0253(7) Uani 1 1 d . . .
C1 C 0.1302(9) 0.2617(6) 0.2872(4) 0.111(4) Uani 1 1 d . . .
C2 C 0.1193(5) 0.5990(5) 0.09485(19) 0.0696(19) Uani 1 1 d . . .
C3 C 0.1940(6) 0.6034(5) 0.1070(2) 0.073(2) Uani 1 1 d . A .
C4 C 0.2708(6) 0.5319(7) 0.1230(3) 0.093(3) Uani 1 1 d . . .
C5 C 0.2767(5) 0.4574(6) 0.1221(3) 0.079(2) Uani 1 1 d . A .
C6 C 0.2072(5) 0.4448(4) 0.1107(2) 0.0618(16) Uani 1 1 d . . .
C7 C 0.1250(5) 0.5155(5) 0.0989(2) 0.0680(18) Uani 1 1 d . A .
C8 C 0.0567(5) 0.5019(6) 0.1132(2) 0.083(2) Uani 1 1 d . . .
C9 C -0.0145(5) 0.5685(7) 0.1263(3) 0.089(3) Uani 1 1 d . A .
C10 C -0.0177(5) 0.6425(6) 0.1246(3) 0.084(2) Uani 1 1 d . . .
C11 C 0.0494(6) 0.6609(5) 0.1083(2) 0.086(2) Uani 1 1 d . A .
C12 C 0.0764(6) 0.7090(4) 0.1279(3) 0.077(2) Uani 1 1 d . . .
C13 C 0.1669(8) 0.6748(6) 0.1290(3) 0.105(3) Uani 1 1 d . A .
C14 C 0.1814(9) 0.7067(6) 0.2012(4) 0.115(4) Uani 1 1 d . . .
C15 C 0.0886(6) 0.7422(4) 0.2023(3) 0.077(2) Uani 1 1 d . A .
C16 C 0.0372(7) 0.7409(4) 0.1657(3) 0.107(3) Uani 1 1 d . A .
C17 C -0.0326(5) 0.7283(5) 0.1820(3) 0.085(2) Uani 1 1 d . . .
C18 C -0.0618(5) 0.6833(6) 0.1601(4) 0.096(3) Uani 1 1 d . A .
C19 C -0.0955(4) 0.6419(7) 0.1946(4) 0.099(3) Uani 1 1 d . . .
C20 C -0.0873(4) 0.5566(8) 0.2003(5) 0.110(4) Uani 1 1 d . A .
C21 C -0.0517(5) 0.5250(8) 0.1648(4) 0.099(3) Uani 1 1 d . . .
C22 C 0.0013(6) 0.4302(8) 0.1739(4) 0.100(3) Uani 1 1 d . A .
C23 C 0.0690(6) 0.4187(6) 0.1415(3) 0.081(2) Uani 1 1 d . A .
C24 C 0.1502(7) 0.3472(5) 0.1573(3) 0.081(2) Uani 1 1 d . . .
C25 C 0.2216(6) 0.3603(5) 0.1407(3) 0.074(2) Uani 1 1 d . A .
C26 C 0.3006(6) 0.3169(5) 0.1726(3) 0.088(3) Uani 1 1 d . . .
C27 C 0.3368(5) 0.3744(7) 0.1613(3) 0.093(3) Uani 1 1 d . A .
C28 C 0.3834(6) 0.3709(8) 0.1982(5) 0.112(3) Uani 1 1 d U . .
C29 C 0.3818(5) 0.4512(8) 0.1956(4) 0.106(3) Uani 1 1 d U A .
C30 C 0.3262(5) 0.5306(6) 0.1608(3) 0.084(2) Uani 1 1 d U A .
C31 C 0.3012(7) 0.5969(8) 0.1805(4) 0.104(3) Uani 1 1 d . . .
C32 C 0.3404(8) 0.5625(11) 0.2329(5) 0.136(5) Uani 1 1 d . A .
C33 C 0.3938(5) 0.4606(9) 0.2425(4) 0.106(3) Uani 1 1 d . . .
C34 C 0.3997(5) 0.4065(9) 0.2897(5) 0.115(3) Uani 1 1 d U A .
C35 C 0.4032(5) 0.3263(10) 0.2946(6) 0.160(7) Uani 1 1 d . . .
C36 C 0.3998(4) 0.3137(8) 0.2465(4) 0.102(3) Uani 1 1 d . A .
C37 C 0.3597(5) 0.2537(6) 0.2578(4) 0.099(3) Uani 1 1 d . . .
C38 C 0.3109(5) 0.2582(5) 0.2215(3) 0.082(2) Uani 1 1 d . A .
C39 C 0.2417(6) 0.2416(4) 0.2342(3) 0.084(2) Uani 1 1 d . . .
C40 C 0.1627(7) 0.2870(5) 0.2036(3) 0.094(3) Uani 1 1 d . A .
C41 C 0.0952(6) 0.2982(6) 0.2355(4) 0.082(2) Uani 1 1 d . A .
C42 C 0.2257(6) 0.2225(4) 0.2873(3) 0.085(2) Uani 1 1 d . A .
C43 C 0.2794(8) 0.2260(5) 0.3231(4) 0.121(4) Uani 1 1 d . . .
C44 C 0.3440(7) 0.2381(6) 0.3068(4) 0.111(4) Uani 1 1 d . A .
C45 C 0.3697(6) 0.2888(8) 0.3303(5) 0.122(4) Uani 1 1 d . A .
C46 C 0.2688(10) 0.3066(9) 0.3798(4) 0.161(6) Uani 1 1 d D . .
C47 C 0.2354(7) 0.2617(6) 0.3616(3) 0.104(3) Uani 1 1 d . A .
C48 C 0.1466(7) 0.2938(6) 0.3584(3) 0.099(3) Uani 1 1 d . . .
C49 C 0.0938(7) 0.2976(6) 0.3227(3) 0.097(3) Uani 1 1 d . A .
C50 C 0.1175(6) 0.3672(5) 0.3819(2) 0.073(2) Uani 1 1 d . A .
C51 C 0.1891(7) 0.3697(8) 0.3937(2) 0.101(2) Uani 1 1 d U A .
C52 C -0.0729(5) 0.5981(7) 0.2903(5) 0.115(4) Uani 1 1 d . . .
C53 C 0.1092(6) 0.5182(7) 0.3785(2) 0.0847(19) Uani 1 1 d U A .
C54 C 0.0363(6) 0.5104(7) 0.3659(3) 0.089(3) Uani 1 1 d . . .
C55 C 0.0418(6) 0.4343(8) 0.3665(3) 0.101(3) Uani 1 1 d . A .
C56 C -0.0151(5) 0.4357(7) 0.3297(3) 0.081(2) Uani 1 1 d . . .
C57 C -0.0685(5) 0.5173(7) 0.2929(5) 0.110(4) Uani 1 1 d . A .
C58 C -0.0768(5) 0.4989(9) 0.2483(4) 0.107(4) Uani 1 1 d . . .
C59 C -0.0254(6) 0.4055(7) 0.2593(4) 0.085(3) Uani 1 1 d . A .
C60 C 0.0137(8) 0.3745(8) 0.2198(4) 0.113(4) Uani 1 1 d . . .
C61 C -0.0899(4) 0.6589(6) 0.2427(4) 0.089(3) Uani 1 1 d . A .
C62 C -0.0488(5) 0.7164(4) 0.2311(3) 0.082(2) Uani 1 1 d . A .
C63 C 0.0014(6) 0.7141(4) 0.2676(3) 0.081(2) Uani 1 1 d . . .
C64 C 0.0723(6) 0.7267(4) 0.2537(3) 0.081(2) Uani 1 1 d . A .
C65 C 0.1532(10) 0.6790(6) 0.2862(3) 0.128(5) Uani 1 1 d . . .
C66 C 0.2211(6) 0.6678(6) 0.2527(5) 0.102(3) Uani 1 1 d . A .
C67 C 0.0123(6) 0.6542(5) 0.3162(3) 0.079(2) Uani 1 1 d . A .
C68 C -0.0237(5) 0.5977(7) 0.3260(3) 0.092(3) Uani 1 1 d . A .
C69 C 0.0932(7) 0.6103(7) 0.3468(3) 0.101(3) Uani 1 1 d . . .
C70 C 0.1929(6) 0.4458(8) 0.3907(3) 0.108(2) Uani 1 1 d DU . .
C71 C 0.2482(7) 0.5412(7) 0.3494(3) 0.100(3) Uani 1 1 d D . .
C72 C 0.3117(7) 0.5348(9) 0.3143(4) 0.111(3) Uani 1 1 d DU A .
C73 C 0.3074(10) 0.5845(11) 0.2709(5) 0.152(6) Uani 1 1 d . . .
C74 C 0.0114(5) 0.3691(6) 0.3079(4) 0.094(3) Uani 1 1 d . A .
C75 C 0.3602(6) 0.4382(9) 0.3277(4) 0.120(4) Uani 1 1 d . . .
C76 C 0.2149(9) 0.6729(7) 0.1639(4) 0.112(4) Uani 1 1 d . A .
C77 C 0.2566(7) 0.4659(9) 0.3762(3) 0.111(2) Uani 1 1 d DU A .
C78 C 0.3197(6) 0.3974(8) 0.3669(3) 0.118(2) Uani 1 1 d DU A .
C79 C 0.3297(7) 0.3197(9) 0.3654(3) 0.114(3) Uani 1 1 d DU A .
C80 C 0.1647(10) 0.6216(8) 0.3312(4) 0.125(4) Uani 1 1 d . A .
O1 O -0.27286(19) 0.5473(2) 0.19248(11) 0.0362(7) Uani 1 1 d . . .
O2 O -0.26381(18) 0.52084(19) 0.28500(10) 0.0308(6) Uani 1 1 d . . .
O3 O 0.2008(2) 0.1254(2) 0.15420(13) 0.0451(8) Uani 1 1 d . . .
O4 O 0.0738(2) 0.2509(2) 0.09493(12) 0.0446(8) Uani 1 1 d . . .
O5 O 0.2198(2) 0.0607(3) 0.40823(14) 0.0605(11) Uani 1 1 d . . .
O6 O 0.0985(2) 0.1672(2) 0.44362(12) 0.0435(8) Uani 1 1 d . . .
O7 O 0.1318(2) 0.8233(2) 0.33688(14) 0.0495(9) Uani 1 1 d . . .
O8 O 0.0722(2) 0.9090(2) 0.24449(15) 0.0507(9) Uani 1 1 d . . .
O9 O 0.4966(2) 0.4347(3) 0.40034(13) 0.0515(9) Uani 1 1 d . . .
O10 O 0.4378(2) 0.6037(2) 0.08730(12) 0.0377(7) Uani 1 1 d . . .
O11 O 0.2976(2) 0.7491(2) 0.06070(12) 0.0403(7) Uani 1 1 d . . .
O12 O 0.5782(2) 0.3774(2) 0.33150(14) 0.0483(9) Uani 1 1 d . . .
O13 O -0.2537(4) 0.7780(4) 0.3173(2) 0.0927(17) Uani 1 1 d . . .
O14 O -0.3299(3) 0.8694(4) 0.3562(3) 0.0976(18) Uani 1 1 d . . .
O15 O -0.1460(3) 1.0153(4) 0.30836(19) 0.0904(16) Uani 1 1 d . . .
O16 O 0.1591(3) 0.5180(3) -0.01644(19) 0.0773(14) Uani 1 1 d . . .
O17 O 0.2409(3) 0.6219(3) -0.09049(14) 0.0669(12) Uani 1 1 d . . .
O18 O 0.4800(4) -0.1028(4) 0.2714(3) 0.122(3) Uani 1 1 d . . .
O19 O 0.5292(4) 0.1574(4) 0.2026(2) 0.0907(16) Uani 1 1 d . . .
O20 O 0.4622(3) -0.0443(3) 0.3324(3) 0.109(2) Uani 1 1 d . . .
O21 O 0.6048(3) 0.1427(3) 0.2680(2) 0.0758(14) Uani 1 1 d . . .
O22 O 0.2302(4) 0.6826(3) -0.03313(17) 0.0931(18) Uani 1 1 d . . .
O23 O 0.2286(2) 0.3853(3) -0.02269(14) 0.0556(10) Uani 1 1 d . . .
O24 O -0.0859(3) 0.9131(3) 0.38199(19) 0.0750(14) Uani 1 1 d . . .
C81 C -0.0370(3) 0.2011(3) 0.20229(17) 0.0346(10) Uani 1 1 d . . .
C82 C -0.0237(3) 0.2432(3) 0.15533(17) 0.0365(10) Uani 1 1 d . . .
H82A H -0.0705 0.2911 0.1333 0.044 Uiso 1 1 calc R . .
C83 C 0.0561(3) 0.2164(3) 0.14044(17) 0.0369(10) Uani 1 1 d . . .
C84 C 0.1256(3) 0.1474(3) 0.17270(18) 0.0366(10) Uani 1 1 d . . .
C85 C 0.1128(3) 0.1060(3) 0.21909(19) 0.0379(10) Uani 1 1 d . . .
H85A H 0.1601 0.0594 0.2414 0.045 Uiso 1 1 calc R . .
C86 C 0.0315(3) 0.1311(3) 0.23421(18) 0.0365(10) Uani 1 1 d . . .
C87 C 0.0064(3) 0.3266(4) 0.06194(18) 0.0466(12) Uani 1 1 d . . .
H87A H -0.0144 0.3752 0.0756 0.056 Uiso 1 1 calc R . .
H87B H -0.0409 0.3149 0.0566 0.056 Uiso 1 1 calc R . .
C88 C 0.0414(3) 0.3491(4) 0.01427(19) 0.0526(14) Uani 1 1 d . . .
H88A H -0.0028 0.4034 -0.0091 0.063 Uiso 1 1 calc R . .
H88B H 0.0566 0.3023 -0.0004 0.063 Uiso 1 1 calc R . .
C89 C 0.1183(4) 0.3611(4) 0.02066(19) 0.0533(14) Uani 1 1 d . . .
H89A H 0.1037 0.4081 0.0351 0.064 Uiso 1 1 calc R . .
H89B H 0.1632 0.3068 0.0437 0.064 Uiso 1 1 calc R . .
C90 C 0.1500(4) 0.3836(5) -0.0283(2) 0.0603(16) Uani 1 1 d . . .
H90A H 0.1577 0.3403 -0.0446 0.072 Uiso 1 1 calc R . .
H90B H 0.1075 0.4413 -0.0499 0.072 Uiso 1 1 calc R . .
C92 C 0.2235(4) 0.4569(4) -0.0193(2) 0.0519(13) Uani 1 1 d . . .
C93 C 0.3077(3) 0.4556(4) -0.0162(2) 0.0542(14) Uani 1 1 d . . .
H93A H 0.3457 0.4037 0.0113 0.065 Uiso 1 1 calc R . .
H93B H 0.3326 0.4499 -0.0471 0.065 Uiso 1 1 calc R . .
C94 C 0.3040(4) 0.5341(4) -0.0084(2) 0.0635(16) Uani 1 1 d . . .
H94A H 0.2789 0.5400 0.0224 0.076 Uiso 1 1 calc R . .
H94B H 0.3622 0.5259 -0.0040 0.076 Uiso 1 1 calc R . .
C95 C 0.2554(4) 0.6141(4) -0.04871(19) 0.0530(14) Uani 1 1 d . . .
C97 C 0.1907(5) 0.7672(5) -0.0660(2) 0.0698(18) Uani 1 1 d . . .
H97A H 0.1295 0.7875 -0.0728 0.084 Uiso 1 1 calc R . .
H97B H 0.2153 0.7706 -0.0976 0.084 Uiso 1 1 calc R . .
C98 C 0.2070(4) 0.8221(5) -0.0397(2) 0.0655(17) Uani 1 1 d . . .
H98A H 0.2685 0.7996 -0.0326 0.079 Uiso 1 1 calc R . .
H98B H 0.1833 0.8830 -0.0620 0.079 Uiso 1 1 calc R . .
C99 C 0.1680(4) 0.8202(4) 0.0078(2) 0.0538(13) Uani 1 1 d . . .
H99A H 0.1636 0.7655 0.0210 0.065 Uiso 1 1 calc R . .
H99B H 0.1102 0.8693 0.0010 0.065 Uiso 1 1 calc R . .
C100 C 0.2195(3) 0.8264(4) 0.0469(2) 0.0508(13) Uani 1 1 d . . .
H10G H 0.2292 0.8778 0.0331 0.061 Uiso 1 1 calc R . .
H10H H 0.1887 0.8323 0.0760 0.061 Uiso 1 1 calc R . .
C101 C 0.3485(3) 0.7356(3) 0.10024(16) 0.0348(9) Uani 1 1 d . . .
C102 C 0.3301(3) 0.7923(3) 0.12681(17) 0.0378(10) Uani 1 1 d . . .
H10I H 0.2795 0.8457 0.1168 0.045 Uiso 1 1 calc R . .
C103 C 0.3840(3) 0.7735(3) 0.16819(18) 0.0398(11) Uani 1 1 d . . .
C104 C 0.4593(3) 0.6958(3) 0.18170(18) 0.0385(10) Uani 1 1 d . . .
C105 C 0.4766(3) 0.6401(3) 0.15448(18) 0.0384(10) Uani 1 1 d . . .
H10J H 0.5277 0.5872 0.1638 0.046 Uiso 1 1 calc R . .
C106 C 0.4232(3) 0.6576(3) 0.11452(16) 0.0342(9) Uani 1 1 d . . .
C107 C 0.5049(3) 0.5168(3) 0.10671(17) 0.0374(10) Uani 1 1 d . . .
H10A H 0.5007 0.4907 0.1418 0.045 Uiso 1 1 calc R . .
H10B H 0.5602 0.5169 0.1043 0.045 Uiso 1 1 calc R . .
C108 C 0.4964(3) 0.4657(3) 0.07633(19) 0.0424(11) Uani 1 1 d . . .
H10C H 0.4369 0.4772 0.0731 0.051 Uiso 1 1 calc R . .
H10D H 0.5106 0.4865 0.0428 0.051 Uiso 1 1 calc R . .
C109 C 0.5519(3) 0.3690(3) 0.0978(2) 0.0512(13) Uani 1 1 d . . .
H10E H 0.5356 0.3467 0.1305 0.061 Uiso 1 1 calc R . .
H10F H 0.6114 0.3567 0.1026 0.061 Uiso 1 1 calc R . .
C110 C 0.5427(5) 0.3214(4) 0.0622(3) 0.0685(19) Uani 1 1 d . . .
H11A H 0.4822 0.3462 0.0503 0.082 Uiso 1 1 calc R . .
H11B H 0.5722 0.3325 0.0330 0.082 Uiso 1 1 calc R . .
C111 C 0.5775(4) 0.2263(4) 0.0864(3) 0.0668(17) Uani 1 1 d . . .
H11C H 0.5479 0.2153 0.1155 0.080 Uiso 1 1 calc R . .
H11D H 0.6379 0.2016 0.0983 0.080 Uiso 1 1 calc R . .
C112 C 0.5691(5) 0.1792(5) 0.0520(3) 0.077(2) Uani 1 1 d . . .
H11E H 0.6057 0.1837 0.0257 0.092 Uiso 1 1 calc R . .
H11F H 0.5917 0.1168 0.0713 0.092 Uiso 1 1 calc R . .
C113 C 0.4825(4) 0.2100(5) 0.0276(3) 0.074(2) Uani 1 1 d . . .
H11G H 0.4859 0.1709 0.0091 0.088 Uiso 1 1 calc R . .
H11H H 0.4634 0.2689 0.0034 0.088 Uiso 1 1 calc R . .
C114 C 0.4161(4) 0.2132(4) 0.0637(3) 0.0694(19) Uani 1 1 d . . .
H11I H 0.4178 0.2465 0.0849 0.083 Uiso 1 1 calc R . .
H11J H 0.3596 0.2455 0.0443 0.083 Uiso 1 1 calc R . .
C115 C 0.4264(4) 0.1257(4) 0.0967(3) 0.0660(18) Uani 1 1 d . . .
H11K H 0.4802 0.0948 0.1188 0.079 Uiso 1 1 calc R . .
H11L H 0.4286 0.0900 0.0761 0.079 Uiso 1 1 calc R . .
C116 C 0.3529(4) 0.1368(4) 0.1279(3) 0.0591(16) Uani 1 1 d . . .
H11M H 0.3578 0.1628 0.1527 0.071 Uiso 1 1 calc R . .
H11N H 0.2994 0.1782 0.1061 0.071 Uiso 1 1 calc R . .
C117 C 0.3484(3) 0.0529(3) 0.1549(3) 0.0556(15) Uani 1 1 d . . .
H11O H 0.4024 0.0108 0.1762 0.067 Uiso 1 1 calc R . .
H11P H 0.3418 0.0275 0.1302 0.067 Uiso 1 1 calc R . .
C118 C 0.2762(3) 0.0653(3) 0.1867(2) 0.0450(12) Uani 1 1 d . . .
H11Q H 0.2754 0.0092 0.2028 0.054 Uiso 1 1 calc R . .
H11R H 0.2825 0.0883 0.2126 0.054 Uiso 1 1 calc R . .
C119 C 0.0246(3) 0.0773(3) 0.28444(19) 0.0420(11) Uani 1 1 d . . .
H11S H -0.0320 0.0801 0.2840 0.050 Uiso 1 1 calc R . .
H11T H 0.0668 0.0159 0.2906 0.050 Uiso 1 1 calc R . .
C120 C 0.0375(3) 0.1053(3) 0.32658(18) 0.0392(11) Uani 1 1 d . . .
C121 C -0.0273(3) 0.1627(3) 0.34487(17) 0.0352(10) Uani 1 1 d . . .
C122 C -0.0067(3) 0.1833(3) 0.38444(17) 0.0374(10) Uani 1 1 d . . .
H12I H -0.0510 0.2223 0.3974 0.045 Uiso 1 1 calc R . .
C123 C 0.0747(3) 0.1494(3) 0.40522(17) 0.0390(10) Uani 1 1 d . . .
C124 C 0.1398(3) 0.0912(3) 0.38640(19) 0.0448(12) Uani 1 1 d . . .
C125 C 0.1209(3) 0.0698(3) 0.34791(19) 0.0461(12) Uani 1 1 d . . .
H12J H 0.1654 0.0301 0.3354 0.055 Uiso 1 1 calc R . .
C126 C 0.0357(3) 0.2358(3) 0.45823(18) 0.0450(12) Uani 1 1 d . . .
H12A H -0.0084 0.2198 0.4721 0.054 Uiso 1 1 calc R . .
H12B H 0.0088 0.2892 0.4293 0.054 Uiso 1 1 calc R . .
C127 C 0.0762(3) 0.2518(4) 0.49636(18) 0.0480(12) Uani 1 1 d . . .
H12C H 0.1279 0.2550 0.4850 0.058 Uiso 1 1 calc R . .
H12D H 0.0930 0.2024 0.5275 0.058 Uiso 1 1 calc R . .
C128 C 0.0172(4) 0.3355(4) 0.5062(2) 0.0551(14) Uani 1 1 d . . .
H12E H 0.0111 0.3852 0.4772 0.066 Uiso 1 1 calc R . .
H12F H -0.0391 0.3381 0.5093 0.066 Uiso 1 1 calc R . .
C129 C 0.0449(4) 0.3461(5) 0.5513(3) 0.0681(18) Uani 1 1 d . . .
H12G H 0.0422 0.3008 0.5800 0.082 Uiso 1 1 calc R . .
H12H H 0.0016 0.4028 0.5532 0.082 Uiso 1 1 calc R . .
C130 C 0.1313(5) 0.3426(7) 0.5592(3) 0.094(3) Uani 1 1 d . . .
H13A H 0.1386 0.3485 0.5917 0.113 Uiso 1 1 calc R . .
H13B H 0.1770 0.2860 0.5586 0.113 Uiso 1 1 calc R . .
C131 C 0.1360(6) 0.4111(6) 0.5212(3) 0.110(3) Uani 1 1 d . . .
H13C H 0.0824 0.4651 0.5162 0.132 Uiso 1 1 calc R . .
H13D H 0.1422 0.3972 0.4900 0.132 Uiso 1 1 calc R . .
C132 C 0.2134(7) 0.4282(9) 0.5330(3) 0.136(3) Uani 1 1 d DU . .
H13E H 0.1952 0.4597 0.5573 0.163 Uiso 1 1 calc R . .
H13F H 0.2600 0.3701 0.5509 0.163 Uiso 1 1 calc R . .
C133 C 0.2490(8) 0.4684(11) 0.5009(4) 0.159(4) Uani 1 1 d DU . .
H13G H 0.2039 0.5283 0.4845 0.191 Uiso 1 1 calc R . .
H13H H 0.2647 0.4397 0.4753 0.191 Uiso 1 1 calc R . .
C134 C 0.3200(8) 0.4766(10) 0.5138(4) 0.147(4) Uani 1 1 d U . .
H13I H 0.3104 0.4911 0.5448 0.176 Uiso 1 1 calc R . .
H13J H 0.3178 0.5284 0.4881 0.176 Uiso 1 1 calc R . .
C135 C 0.4067(7) 0.4081(7) 0.5210(3) 0.111(4) Uani 1 1 d . . .
H13K H 0.4105 0.3545 0.5457 0.133 Uiso 1 1 calc R . .
H13L H 0.4436 0.4254 0.5350 0.133 Uiso 1 1 calc R . .
C136 C 0.4410(5) 0.3867(5) 0.4749(3) 0.081(2) Uani 1 1 d . . .
H13M H 0.4034 0.3716 0.4595 0.097 Uiso 1 1 calc R . .
H13N H 0.4975 0.3354 0.4842 0.097 Uiso 1 1 calc R . .
C137 C 0.4476(4) 0.4640(5) 0.4371(2) 0.0682(17) Uani 1 1 d . . .
H13O H 0.3906 0.5107 0.4216 0.082 Uiso 1 1 calc R . .
H13P H 0.4746 0.4877 0.4539 0.082 Uiso 1 1 calc R . .
C138 C 0.4991(3) 0.4958(4) 0.35940(18) 0.0424(11) Uani 1 1 d . . .
C139 C 0.5423(3) 0.4652(3) 0.32208(19) 0.0422(11) Uani 1 1 d . . .
C140 C 0.5483(3) 0.5231(3) 0.27958(18) 0.0387(10) Uani 1 1 d . . .
H14K H 0.5786 0.5018 0.2547 0.046 Uiso 1 1 calc R . .
C141 C 0.5109(3) 0.6125(3) 0.27234(18) 0.0386(10) Uani 1 1 d . . .
C142 C 0.4674(3) 0.6428(3) 0.30915(18) 0.0401(11) Uani 1 1 d . . .
C143 C 0.4636(3) 0.5836(4) 0.35226(18) 0.0408(11) Uani 1 1 d . . .
H14L H 0.4353 0.6046 0.3777 0.049 Uiso 1 1 calc R . .
C144 C 0.6153(3) 0.3465(4) 0.2915(2) 0.0494(13) Uani 1 1 d . . .
H14A H 0.6607 0.3629 0.2815 0.059 Uiso 1 1 calc R . .
H14B H 0.5720 0.3728 0.2626 0.059 Uiso 1 1 calc R . .
C145 C 0.6504(4) 0.2502(4) 0.3089(3) 0.0650(17) Uani 1 1 d . . .
H14C H 0.6051 0.2346 0.3203 0.078 Uiso 1 1 calc R . .
H14D H 0.6945 0.2246 0.3372 0.078 Uiso 1 1 calc R . .
C146 C 0.6879(4) 0.2127(5) 0.2682(3) 0.081(2) Uani 1 1 d . . .
H14E H 0.7110 0.2494 0.2466 0.098 Uiso 1 1 calc R . .
H14F H 0.7355 0.1540 0.2834 0.098 Uiso 1 1 calc R . .
C147 C 0.6280(4) 0.2064(4) 0.2375(3) 0.0724(19) Uani 1 1 d . . .
H14G H 0.5772 0.2635 0.2245 0.087 Uiso 1 1 calc R . .
H14H H 0.6545 0.1886 0.2093 0.087 Uiso 1 1 calc R . .
C148 C 0.3661(6) -0.0238(7) 0.4129(4) 0.116(3) Uani 1 1 d . . .
H14I H 0.3622 -0.0325 0.4486 0.139 Uiso 1 1 calc R . .
H14J H 0.3797 0.0250 0.3994 0.139 Uiso 1 1 calc R . .
C149 C 0.5546(4) 0.1243(5) 0.2459(4) 0.073(2) Uani 1 1 d . . .
C150 C 0.5344(4) 0.0579(4) 0.2826(4) 0.087(3) Uani 1 1 d . . .
H15A H 0.4995 0.0835 0.3065 0.105 Uiso 1 1 calc R . .
H15B H 0.5873 0.0069 0.3011 0.105 Uiso 1 1 calc R . .
C151 C 0.4863(5) 0.0294(5) 0.2542(4) 0.098(3) Uani 1 1 d . . .
H15C H 0.4296 0.0788 0.2407 0.118 Uiso 1 1 calc R . .
H15D H 0.5165 0.0158 0.2260 0.118 Uiso 1 1 calc R . .
C152 C 0.4765(5) -0.0462(5) 0.2839(5) 0.100(3) Uani 1 1 d . . .
C153 C 0.4527(6) -0.1191(5) 0.3639(5) 0.118(4) Uani 1 1 d . . .
H15E H 0.4029 -0.1200 0.3505 0.141 Uiso 1 1 calc R . .
H15F H 0.5034 -0.1740 0.3656 0.141 Uiso 1 1 calc R . .
C154 C 0.4432(6) -0.1102(6) 0.4071(4) 0.116(3) Uani 1 1 d . . .
H15G H 0.4961 -0.1142 0.4199 0.140 Uiso 1 1 calc R . .
H15H H 0.4375 -0.1608 0.4290 0.140 Uiso 1 1 calc R . .
C155 C 0.2865(4) 0.0004(6) 0.3898(3) 0.094(3) Uani 1 1 d . . .
H15I H 0.2790 -0.0522 0.3955 0.113 Uiso 1 1 calc R . .
H15J H 0.2839 0.0269 0.3538 0.113 Uiso 1 1 calc R . .
C156 C -0.1273(3) 0.2327(3) 0.21444(18) 0.0368(10) Uani 1 1 d . . .
H15K H -0.1647 0.2522 0.1838 0.044 Uiso 1 1 calc R . .
H15L H -0.1321 0.1828 0.2380 0.044 Uiso 1 1 calc R . .
C157 C -0.1594(3) 0.3059(3) 0.23630(16) 0.0326(9) Uani 1 1 d . . .
C158 C -0.1975(3) 0.3914(3) 0.20403(16) 0.0320(9) Uani 1 1 d . . .
H15M H -0.1996 0.4011 0.1695 0.038 Uiso 1 1 calc R . .
C159 C -0.2321(2) 0.4619(3) 0.22051(15) 0.0301(9) Uani 1 1 d . . .
C160 C -0.2276(2) 0.4472(3) 0.27176(15) 0.0275(8) Uani 1 1 d . . .
C161 C -0.1900(3) 0.3638(3) 0.30369(15) 0.0301(9) Uani 1 1 d . . .
H16K H -0.1868 0.3546 0.3382 0.036 Uiso 1 1 calc R . .
C162 C -0.1559(3) 0.2917(3) 0.28707(16) 0.0312(9) Uani 1 1 d . . .
C163 C -0.2716(3) 0.5103(3) 0.33640(15) 0.0337(9) Uani 1 1 d . . .
H16A H -0.2153 0.4788 0.3559 0.040 Uiso 1 1 calc R . .
H16B H -0.3033 0.4772 0.3492 0.040 Uiso 1 1 calc R . .
C164 C -0.3186(3) 0.6008(3) 0.33969(18) 0.0408(11) Uani 1 1 d . . .
H16C H -0.3309 0.5971 0.3741 0.049 Uiso 1 1 calc R . .
H16D H -0.3731 0.6325 0.3182 0.049 Uiso 1 1 calc R . .
C165 C -0.2684(3) 0.6515(4) 0.3242(2) 0.0520(13) Uani 1 1 d . . .
H16E H -0.2139 0.6192 0.3457 0.062 Uiso 1 1 calc R . .
H16F H -0.2560 0.6545 0.2899 0.062 Uiso 1 1 calc R . .
C166 C -0.3112(5) 0.7393(5) 0.3267(3) 0.075(2) Uani 1 1 d . . .
H16G H -0.3298 0.7380 0.3598 0.090 Uiso 1 1 calc R . .
H16H H -0.3617 0.7750 0.3018 0.090 Uiso 1 1 calc R . .
C168 C -0.2675(5) 0.8372(4) 0.3365(3) 0.0728(19) Uani 1 1 d . . .
C169 C -0.1990(4) 0.8651(4) 0.3297(3) 0.0660(17) Uani 1 1 d . . .
H16I H -0.1444 0.8142 0.3458 0.079 Uiso 1 1 calc R . .
H16J H -0.1945 0.8857 0.2941 0.079 Uiso 1 1 calc R . .
C170 C -0.2150(5) 0.9335(6) 0.3503(4) 0.098(3) Uani 1 1 d . . .
H17A H -0.2206 0.9136 0.3859 0.118 Uiso 1 1 calc R . .
H17B H -0.2688 0.9851 0.3337 0.118 Uiso 1 1 calc R . .
C171 C -0.1447(5) 0.9582(5) 0.3441(3) 0.0737(19) Uani 1 1 d . . .
C173 C -0.0201(4) 0.9378(4) 0.3785(3) 0.0629(16) Uani 1 1 d . . .
H17C H -0.0423 0.9978 0.3795 0.075 Uiso 1 1 calc R . .
H17D H 0.0046 0.9352 0.3472 0.075 Uiso 1 1 calc R . .
C174 C 0.0445(4) 0.8752(4) 0.4214(2) 0.0651(17) Uani 1 1 d . . .
H17E H 0.0851 0.8972 0.4242 0.078 Uiso 1 1 calc R . .
H17F H 0.0164 0.8725 0.4518 0.078 Uiso 1 1 calc R . .
C175 C 0.0918(4) 0.7860(4) 0.4185(2) 0.0597(15) Uani 1 1 d . . .
H17G H 0.0525 0.7715 0.4045 0.072 Uiso 1 1 calc R . .
H17H H 0.1147 0.7444 0.4524 0.072 Uiso 1 1 calc R . .
C176 C 0.1636(4) 0.7752(4) 0.3875(2) 0.0548(14) Uani 1 1 d . . .
H17I H 0.2000 0.7957 0.3989 0.066 Uiso 1 1 calc R . .
H17J H 0.1984 0.7129 0.3912 0.066 Uiso 1 1 calc R . .
C177 C 0.1894(3) 0.8240(3) 0.3047(2) 0.0427(11) Uani 1 1 d . . .
C178 C 0.2755(3) 0.7840(3) 0.3179(2) 0.0425(11) Uani 1 1 d . . .
H17K H 0.2967 0.7535 0.3518 0.051 Uiso 1 1 calc R . .
C179 C 0.3329(3) 0.7861(3) 0.2841(2) 0.0426(11) Uani 1 1 d . . .
C180 C 0.3017(3) 0.8318(3) 0.23471(19) 0.0410(11) Uani 1 1 d . . .
C181 C 0.2135(3) 0.8738(3) 0.2207(2) 0.0436(11) Uani 1 1 d . . .
H18O H 0.1919 0.9053 0.1869 0.052 Uiso 1 1 calc R . .
C182 C 0.1579(3) 0.8699(3) 0.2552(2) 0.0451(12) Uani 1 1 d . . .
C183 C 0.0368(4) 0.9648(4) 0.1946(2) 0.0575(15) Uani 1 1 d . . .
H18A H 0.0564 0.9305 0.1717 0.069 Uiso 1 1 calc R . .
H18B H 0.0553 1.0104 0.1849 0.069 Uiso 1 1 calc R . .
C184 C -0.0598(4) 1.0067(5) 0.1916(3) 0.078(2) Uani 1 1 d . . .
H18C H -0.0767 1.0272 0.2204 0.094 Uiso 1 1 calc R . .
H18D H -0.0837 1.0586 0.1616 0.094 Uiso 1 1 calc R . .
C185 C -0.0965(5) 0.9537(6) 0.1904(4) 0.108(3) Uani 1 1 d . . .
H18E H -0.0752 0.9035 0.2213 0.129 Uiso 1 1 calc R . .
H18F H -0.0773 0.9307 0.1627 0.129 Uiso 1 1 calc R . .
C186 C -0.1953(4) 0.9984(6) 0.1846(4) 0.105(3) Uani 1 1 d . . .
H18G H -0.2163 1.0120 0.2149 0.126 Uiso 1 1 calc R . .
H18H H -0.2187 1.0532 0.1564 0.126 Uiso 1 1 calc R . .
C187 C -0.2216(9) 0.9350(8) 0.1758(7) 0.216(5) Uani 1 1 d U . .
H18I H -0.2099 0.9324 0.1422 0.259 Uiso 1 1 calc R . .
H18J H -0.1845 0.8767 0.1993 0.259 Uiso 1 1 calc R . .
C188 C -0.3064(9) 0.9506(8) 0.1802(7) 0.221(5) Uani 1 1 d DU . .
H18K H -0.3448 1.0089 0.1571 0.265 Uiso 1 1 calc R . .
H18L H -0.3187 0.9504 0.2142 0.265 Uiso 1 1 calc R . .
C189 C -0.3228(10) 0.8838(9) 0.1690(8) 0.233(5) Uani 1 1 d DU . .
H18M H -0.2726 0.8282 0.1860 0.280 Uiso 1 1 calc R . .
H18N H -0.3697 0.8828 0.1881 0.280 Uiso 1 1 calc R . .
C190 C -0.3394(10) 0.8754(9) 0.1295(8) 0.230(5) Uani 1 1 d DU . .
H19A H -0.2879 0.8666 0.1130 0.276 Uiso 1 1 calc R . .
H19B H -0.3829 0.9344 0.1102 0.276 Uiso 1 1 calc R . .
C191 C -0.3666(9) 0.8172(7) 0.1167(7) 0.213(5) Uani 1 1 d DU . .
H19C H -0.3797 0.8367 0.0804 0.256 Uiso 1 1 calc R . .
H19D H -0.4193 0.8235 0.1313 0.256 Uiso 1 1 calc R . .
C192 C -0.3022(4) 0.7214(4) 0.1342(3) 0.089(3) Uani 1 1 d . . .
H19E H -0.2901 0.7008 0.1706 0.107 Uiso 1 1 calc R . .
H19F H -0.2489 0.7146 0.1202 0.107 Uiso 1 1 calc R . .
C193 C -0.3331(3) 0.6656(3) 0.11886(17) 0.0398(11) Uani 1 1 d . . .
H19G H -0.3903 0.6796 0.1287 0.048 Uiso 1 1 calc R . .
H19H H -0.3379 0.6817 0.0824 0.048 Uiso 1 1 calc R . .
C194 C -0.2783(3) 0.5695(3) 0.14036(16) 0.0365(10) Uani 1 1 d . . .
H19I H -0.3031 0.5381 0.1291 0.044 Uiso 1 1 calc R . .
H19J H -0.2214 0.5533 0.1296 0.044 Uiso 1 1 calc R . .
C195 C 0.3571(3) 0.8413(3) 0.1939(2) 0.0439(11) Uani 1 1 d . . .
H19K H 0.3260 0.8995 0.1689 0.053 Uiso 1 1 calc R . .
H19L H 0.4083 0.8383 0.2083 0.053 Uiso 1 1 calc R . .
C196 C 0.5222(3) 0.6693(3) 0.22518(18) 0.0402(11) Uani 1 1 d . . .
H19M H 0.5799 0.6379 0.2169 0.048 Uiso 1 1 calc R . .
H19N H 0.5173 0.7224 0.2306 0.048 Uiso 1 1 calc R . .
C197 C -0.1196(3) 0.2019(3) 0.32583(17) 0.0355(10) Uani 1 1 d . . .
H19O H -0.1527 0.2056 0.3542 0.043 Uiso 1 1 calc R . .
H19P H -0.1269 0.1620 0.3116 0.043 Uiso 1 1 calc R . .
C198 C 0.4247(3) 0.7388(4) 0.3045(2) 0.0448(12) Uani 1 1 d . . .
H19Q H 0.4298 0.7441 0.3375 0.054 Uiso 1 1 calc R . .
H19R H 0.4548 0.7672 0.2827 0.054 Uiso 1 1 calc R . .

loop_
_atom_site_aniso_label
_atom_site_aniso_U_11
_atom_site_aniso_U_22
_atom_site_aniso_U_33
_atom_site_aniso_U_23
_atom_site_aniso_U_13
_atom_site_aniso_U_12
Sc1 0.084(2) 0.118(3) 0.093(2) -0.045(2) 0.0212(18) -0.085(2)
Sc2 0.115(3) 0.0550(17) 0.104(2) -0.0221(16) 0.001(2) -0.0399(18)
Sc3 0.0516(17) 0.085(2) 0.178(3) -0.037(2) -0.018(2) -0.0204(16)
Sc1A 0.098(3) 0.077(3) 0.150(4) -0.020(3) -0.019(3) -0.067(3)
Sc2A 0.080(3) 0.110(4) 0.123(4) -0.025(4) 0.016(3) -0.057(3)
Sc3A 0.098(4) 0.100(4) 0.172(5) -0.049(4) 0.024(4) -0.026(3)
Sc1B 0.055(3) 0.083(4) 0.148(4) 0.004(4) 0.021(3) -0.048(3)
Sc2B 0.093(4) 0.090(4) 0.117(4) -0.067(3) -0.002(4) -0.054(3)
Sc3B 0.093(4) 0.101(4) 0.088(4) -0.038(4) 0.035(4) -0.026(4)
Sc1C 0.067(3) 0.055(3) 0.118(4) -0.046(3) 0.046(3) -0.051(3)
Sc2C 0.072(3) 0.086(4) 0.125(4) -0.027(3) -0.025(3) -0.058(3)
Sc3C 0.106(4) 0.091(4) 0.122(5) -0.015(4) -0.016(4) -0.037(4)
N1 0.0210(16) 0.0322(18) 0.0269(16) -0.0106(14) 0.0035(13) -0.0153(14)
C1 0.216(12) 0.088(6) 0.093(6) -0.042(5) 0.071(7) -0.117(8)
C2 0.098(5) 0.075(4) 0.022(2) -0.004(3) 0.005(3) -0.036(4)
C3 0.102(6) 0.084(5) 0.042(3) -0.009(3) 0.031(4) -0.059(5)
C4 0.117(7) 0.131(8) 0.070(5) -0.044(5) 0.065(5) -0.086(7)
C5 0.106(6) 0.113(6) 0.061(4) -0.056(4) 0.058(4) -0.073(5)
C6 0.086(5) 0.077(4) 0.035(3) -0.037(3) 0.026(3) -0.039(4)
C7 0.094(5) 0.093(5) 0.029(3) -0.029(3) 0.005(3) -0.048(4)
C8 0.099(6) 0.136(7) 0.047(4) -0.047(4) 0.001(4) -0.071(6)
C9 0.063(5) 0.120(7) 0.057(4) -0.028(5) -0.034(4) -0.018(5)
C10 0.073(5) 0.090(6) 0.054(4) 0.015(4) -0.029(4) -0.030(5)
C11 0.126(7) 0.063(4) 0.036(3) 0.008(3) -0.023(4) -0.029(5)
C12 0.104(6) 0.041(3) 0.056(4) 0.006(3) 0.018(4) -0.022(4)
C13 0.197(11) 0.112(7) 0.059(5) -0.008(5) 0.033(6) -0.127(8)
C14 0.217(12) 0.101(6) 0.121(8) -0.070(6) 0.095(8) -0.135(8)
C15 0.118(7) 0.037(3) 0.081(5) -0.018(3) 0.025(5) -0.043(4)
C16 0.150(9) 0.031(3) 0.080(6) 0.008(3) 0.015(6) -0.009(4)
C17 0.076(5) 0.045(4) 0.071(5) 0.002(3) 0.007(4) 0.011(4)
C18 0.061(5) 0.074(5) 0.090(6) -0.006(5) -0.032(5) 0.011(4)
C19 0.029(3) 0.108(7) 0.116(8) -0.019(6) -0.020(4) -0.003(4)
C20 0.028(3) 0.136(9) 0.171(11) -0.078(9) -0.016(5) -0.021(4)
C21 0.058(5) 0.151(9) 0.099(7) -0.040(7) -0.025(5) -0.055(6)
C22 0.096(6) 0.153(9) 0.113(7) -0.067(7) -0.001(6) -0.093(7)
C23 0.121(7) 0.110(7) 0.060(4) -0.039(4) -0.001(4) -0.084(6)
C24 0.152(8) 0.074(5) 0.055(4) -0.044(4) 0.022(5) -0.071(6)
C25 0.119(6) 0.065(4) 0.057(4) -0.048(4) 0.034(4) -0.041(4)
C26 0.111(7) 0.059(4) 0.067(5) -0.038(4) 0.048(5) -0.009(4)
C27 0.055(4) 0.128(8) 0.091(6) -0.070(6) 0.037(4) -0.018(5)
C28 0.053(4) 0.134(6) 0.147(6) -0.064(6) 0.060(4) -0.034(4)
C29 0.044(3) 0.139(6) 0.152(6) -0.057(5) 0.054(4) -0.052(4)
C30 0.064(4) 0.127(6) 0.106(5) -0.056(4) 0.054(4) -0.072(4)
C31 0.115(7) 0.132(8) 0.131(8) -0.059(7) 0.075(7) -0.105(7)
C32 0.152(10) 0.284(17) 0.132(9) -0.137(11) 0.091(8) -0.195(12)
C33 0.044(4) 0.194(11) 0.105(7) -0.049(8) 0.018(4) -0.077(6)
C34 0.033(3) 0.147(8) 0.156(8) -0.036(7) 0.000(4) -0.042(4)
C35 0.023(4) 0.154(11) 0.192(14) 0.062(11) -0.036(6) -0.020(5)
C36 0.023(3) 0.133(8) 0.109(7) -0.060(7) 0.004(4) 0.011(4)
C37 0.056(5) 0.071(5) 0.105(7) -0.037(5) -0.008(5) 0.031(4)
C38 0.075(5) 0.054(4) 0.095(6) -0.042(4) 0.025(4) 0.000(4)
C39 0.103(6) 0.039(3) 0.116(7) -0.043(4) 0.016(5) -0.026(4)
C40 0.158(9) 0.063(5) 0.094(6) -0.047(4) 0.015(6) -0.064(6)
C41 0.108(6) 0.081(5) 0.117(7) -0.057(5) 0.039(5) -0.079(5)
C42 0.112(7) 0.041(4) 0.082(5) -0.010(3) 0.020(5) -0.026(4)
C43 0.141(10) 0.036(4) 0.097(7) 0.008(4) 0.021(7) 0.012(5)
C44 0.086(6) 0.061(5) 0.083(6) 0.005(4) 0.015(5) 0.033(5)
C45 0.072(6) 0.102(8) 0.107(8) 0.016(7) -0.050(6) 0.002(6)
C46 0.161(12) 0.187(13) 0.069(6) 0.065(7) -0.074(8) -0.089(11)
C47 0.107(7) 0.069(5) 0.064(5) 0.036(4) -0.003(5) -0.018(5)
C48 0.134(8) 0.094(6) 0.060(5) 0.031(4) -0.005(5) -0.080(6)
C49 0.153(9) 0.073(5) 0.091(6) -0.017(5) 0.051(6) -0.083(6)
C50 0.095(6) 0.084(5) 0.035(3) -0.001(3) 0.025(3) -0.050(5)
C51 0.104(4) 0.170(6) 0.032(3) -0.014(3) 0.004(3) -0.078(4)
C52 0.053(5) 0.107(7) 0.171(11) -0.055(8) 0.072(6) -0.021(5)
C53 0.106(4) 0.152(6) 0.030(3) -0.044(3) 0.020(3) -0.079(4)
C54 0.132(7) 0.123(7) 0.069(5) -0.065(5) 0.080(5) -0.089(6)
C55 0.109(7) 0.144(9) 0.063(5) -0.028(5) 0.060(5) -0.076(7)
C56 0.081(5) 0.141(8) 0.064(4) -0.037(5) 0.043(4) -0.086(6)
C57 0.057(5) 0.128(8) 0.194(12) -0.091(9) 0.088(7) -0.065(5)
C58 0.040(4) 0.172(11) 0.109(7) -0.011(8) 0.004(4) -0.070(6)
C59 0.079(5) 0.136(8) 0.110(7) -0.067(6) 0.043(5) -0.093(6)
C60 0.145(9) 0.144(9) 0.116(8) -0.033(7) -0.013(7) -0.127(9)
C61 0.029(3) 0.079(5) 0.110(7) -0.024(5) 0.016(4) 0.010(3)
C62 0.071(5) 0.047(4) 0.094(6) -0.031(4) 0.015(4) 0.005(3)
C63 0.105(6) 0.045(4) 0.084(5) -0.031(4) 0.032(5) -0.023(4)
C64 0.115(6) 0.041(3) 0.097(6) -0.037(4) 0.022(5) -0.036(4)
C65 0.298(17) 0.080(6) 0.055(4) -0.027(4) -0.002(7) -0.123(9)
C66 0.090(6) 0.086(6) 0.194(12) -0.089(7) 0.034(7) -0.068(5)
C67 0.097(6) 0.065(4) 0.073(5) -0.045(4) 0.042(4) -0.023(4)
C68 0.055(4) 0.141(8) 0.082(5) -0.076(6) 0.038(4) -0.024(5)
C69 0.150(9) 0.139(8) 0.093(6) -0.101(6) 0.069(6) -0.097(8)
C70 0.116(4) 0.180(6) 0.036(3) -0.026(4) -0.002(3) -0.080(4)
C71 0.145(9) 0.119(7) 0.066(5) -0.035(5) -0.030(6) -0.079(7)
C72 0.122(5) 0.185(7) 0.074(4) -0.031(5) -0.026(4) -0.115(5)
C73 0.201(14) 0.243(16) 0.120(9) -0.043(10) -0.007(9) -0.201(14)
C74 0.073(5) 0.079(5) 0.130(8) 0.002(5) 0.027(5) -0.059(5)
C75 0.055(5) 0.201(12) 0.102(7) -0.032(8) -0.036(5) -0.066(7)
C76 0.191(11) 0.107(7) 0.118(8) -0.060(6) 0.100(8) -0.126(8)
C77 0.118(4) 0.177(6) 0.052(3) -0.033(4) -0.013(3) -0.082(4)
C78 0.115(4) 0.187(6) 0.056(3) -0.030(4) -0.030(3) -0.075(5)
C79 0.105(5) 0.174(6) 0.052(3) -0.011(4) -0.015(4) -0.070(5)
C80 0.224(14) 0.155(10) 0.090(7) -0.088(7) 0.037(8) -0.136(11)
O1 0.0343(16) 0.0419(18) 0.0277(15) -0.0119(13) 0.0044(12) -0.0133(14)
O2 0.0289(15) 0.0361(16) 0.0272(14) -0.0138(12) 0.0056(12) -0.0128(13)
O3 0.0356(18) 0.051(2) 0.054(2) -0.0222(17) 0.0175(15) -0.0217(16)
O4 0.0382(18) 0.061(2) 0.0382(18) -0.0191(16) 0.0142(14) -0.0240(17)
O5 0.0351(19) 0.060(2) 0.053(2) -0.0101(19) 0.0030(17) 0.0001(18)
O6 0.0386(18) 0.0398(18) 0.0407(18) -0.0082(15) 0.0039(14) -0.0116(15)
O7 0.045(2) 0.052(2) 0.061(2) -0.0314(19) 0.0168(17) -0.0237(17)
O8 0.043(2) 0.049(2) 0.071(3) -0.0346(19) 0.0088(18) -0.0205(17)
O9 0.043(2) 0.062(2) 0.043(2) -0.0100(18) -0.0008(16) -0.0233(18)
O10 0.0394(17) 0.0418(18) 0.0381(17) -0.0194(14) 0.0117(14) -0.0202(15)
O11 0.0422(18) 0.0411(18) 0.0375(17) -0.0165(14) 0.0026(14) -0.0167(15)
O12 0.0362(18) 0.051(2) 0.060(2) -0.0200(18) 0.0002(16) -0.0201(17)
O13 0.105(4) 0.113(4) 0.124(5) -0.072(4) 0.059(4) -0.085(4)
O14 0.068(3) 0.081(4) 0.149(5) -0.044(4) 0.030(3) -0.035(3)
O15 0.060(3) 0.106(4) 0.072(3) -0.012(3) 0.013(2) -0.022(3)
O16 0.055(3) 0.077(3) 0.091(3) -0.011(3) 0.016(2) -0.034(3)
O17 0.094(3) 0.087(3) 0.035(2) -0.018(2) 0.006(2) -0.056(3)
O18 0.095(4) 0.063(3) 0.232(8) -0.066(4) 0.024(5) -0.047(3)
O19 0.090(4) 0.100(4) 0.106(4) -0.056(4) 0.016(3) -0.050(3)
O20 0.050(3) 0.050(3) 0.229(8) -0.043(4) 0.028(4) -0.026(2)
O21 0.055(3) 0.060(3) 0.117(4) -0.016(3) -0.007(3) -0.037(2)
O22 0.154(5) 0.072(3) 0.045(2) -0.024(2) 0.012(3) -0.041(3)
O23 0.048(2) 0.088(3) 0.046(2) -0.027(2) 0.0148(17) -0.042(2)
O24 0.050(2) 0.072(3) 0.088(3) 0.004(3) 0.009(2) -0.035(2)
C81 0.037(2) 0.041(2) 0.045(3) -0.028(2) 0.017(2) -0.026(2)
C82 0.035(2) 0.047(3) 0.037(2) -0.022(2) 0.0100(19) -0.022(2)
C83 0.037(2) 0.052(3) 0.036(2) -0.026(2) 0.0134(19) -0.026(2)
C84 0.034(2) 0.039(2) 0.049(3) -0.023(2) 0.015(2) -0.022(2)
C85 0.039(2) 0.032(2) 0.050(3) -0.022(2) 0.014(2) -0.018(2)
C86 0.045(3) 0.031(2) 0.047(3) -0.021(2) 0.017(2) -0.024(2)
C87 0.039(3) 0.068(3) 0.036(3) -0.019(2) 0.007(2) -0.026(3)
C88 0.047(3) 0.081(4) 0.036(3) -0.021(3) 0.008(2) -0.033(3)
C89 0.056(3) 0.078(4) 0.036(3) -0.018(3) 0.011(2) -0.040(3)
C90 0.066(4) 0.100(5) 0.039(3) -0.024(3) 0.014(3) -0.059(4)
C92 0.041(3) 0.074(4) 0.042(3) -0.020(3) 0.006(2) -0.027(3)
C93 0.045(3) 0.082(4) 0.044(3) -0.024(3) 0.005(2) -0.034(3)
C94 0.069(4) 0.083(4) 0.047(3) -0.021(3) 0.003(3) -0.042(4)
C95 0.069(4) 0.079(4) 0.034(3) -0.021(3) 0.009(2) -0.052(3)
C97 0.077(4) 0.082(5) 0.039(3) -0.020(3) 0.000(3) -0.027(4)
C98 0.073(4) 0.079(4) 0.054(3) -0.013(3) 0.004(3) -0.048(4)
C99 0.050(3) 0.054(3) 0.052(3) -0.018(3) 0.004(3) -0.019(3)
C100 0.052(3) 0.044(3) 0.052(3) -0.018(2) -0.001(2) -0.016(2)
C101 0.037(2) 0.040(2) 0.034(2) -0.0123(19) 0.0086(18) -0.024(2)
C102 0.042(3) 0.037(2) 0.041(2) -0.013(2) 0.011(2) -0.025(2)
C103 0.047(3) 0.045(3) 0.046(3) -0.020(2) 0.013(2) -0.034(2)
C104 0.036(2) 0.052(3) 0.047(3) -0.023(2) 0.015(2) -0.032(2)
C105 0.028(2) 0.049(3) 0.047(3) -0.017(2) 0.0111(19) -0.025(2)
C106 0.036(2) 0.040(2) 0.037(2) -0.0142(19) 0.0136(19) -0.026(2)
C107 0.029(2) 0.047(3) 0.040(2) -0.017(2) 0.0142(19) -0.020(2)
C108 0.043(3) 0.047(3) 0.044(3) -0.023(2) 0.018(2) -0.022(2)
C109 0.046(3) 0.044(3) 0.063(3) -0.018(3) 0.020(3) -0.021(2)
C110 0.085(5) 0.042(3) 0.076(4) -0.028(3) 0.042(4) -0.024(3)
C111 0.061(4) 0.059(4) 0.083(5) -0.027(3) 0.031(3) -0.028(3)
C112 0.072(5) 0.078(5) 0.108(6) -0.051(4) 0.043(4) -0.047(4)
C113 0.070(4) 0.068(4) 0.108(6) -0.044(4) 0.044(4) -0.045(4)
C114 0.062(4) 0.065(4) 0.106(5) -0.043(4) 0.043(4) -0.043(3)
C115 0.053(3) 0.057(4) 0.107(5) -0.046(4) 0.043(4) -0.031(3)
C116 0.049(3) 0.052(3) 0.093(5) -0.039(3) 0.033(3) -0.028(3)
C117 0.040(3) 0.042(3) 0.091(4) -0.029(3) 0.028(3) -0.020(2)
C118 0.037(3) 0.033(2) 0.071(3) -0.024(2) 0.016(2) -0.016(2)
C119 0.046(3) 0.030(2) 0.056(3) -0.018(2) 0.022(2) -0.022(2)
C120 0.044(3) 0.028(2) 0.044(3) -0.0066(19) 0.017(2) -0.019(2)
C121 0.040(2) 0.028(2) 0.038(2) -0.0063(18) 0.0151(19) -0.0192(19)
C122 0.038(2) 0.031(2) 0.040(2) -0.0096(19) 0.016(2) -0.016(2)
C123 0.039(3) 0.030(2) 0.036(2) -0.0009(19) 0.0074(19) -0.013(2)
C124 0.037(3) 0.036(3) 0.044(3) -0.003(2) 0.008(2) -0.009(2)
C125 0.044(3) 0.033(2) 0.046(3) -0.005(2) 0.016(2) -0.011(2)
C126 0.041(3) 0.051(3) 0.034(2) -0.006(2) 0.009(2) -0.018(2)
C127 0.051(3) 0.055(3) 0.036(3) -0.009(2) 0.012(2) -0.027(3)
C128 0.056(3) 0.068(4) 0.040(3) -0.018(3) 0.018(2) -0.027(3)
C129 0.059(4) 0.095(5) 0.077(4) -0.049(4) 0.024(3) -0.044(4)
C130 0.091(6) 0.154(8) 0.064(4) -0.049(5) 0.024(4) -0.071(6)
C131 0.119(7) 0.090(6) 0.071(5) -0.008(4) 0.037(5) -0.019(5)
C132 0.167(7) 0.284(10) 0.072(4) -0.076(6) 0.041(4) -0.189(7)
C133 0.156(7) 0.314(11) 0.089(5) -0.097(6) 0.053(5) -0.160(8)
C134 0.142(7) 0.300(11) 0.078(5) -0.067(6) 0.046(5) -0.167(8)
C135 0.138(8) 0.185(10) 0.053(4) -0.007(5) -0.003(5) -0.130(8)
C136 0.094(5) 0.088(5) 0.057(4) -0.013(4) -0.014(4) -0.045(5)
C137 0.070(4) 0.089(5) 0.044(3) -0.014(3) 0.006(3) -0.041(4)
C138 0.029(2) 0.061(3) 0.043(3) -0.016(2) -0.0012(19) -0.025(2)
C139 0.028(2) 0.054(3) 0.053(3) -0.022(2) -0.001(2) -0.022(2)
C140 0.025(2) 0.056(3) 0.046(3) -0.027(2) 0.0038(19) -0.023(2)
C141 0.029(2) 0.057(3) 0.046(3) -0.024(2) 0.0054(19) -0.029(2)
C142 0.030(2) 0.055(3) 0.048(3) -0.024(2) 0.003(2) -0.025(2)
C143 0.034(2) 0.064(3) 0.039(2) -0.027(2) 0.0067(19) -0.028(2)
C144 0.029(2) 0.053(3) 0.074(4) -0.027(3) 0.007(2) -0.021(2)
C145 0.047(3) 0.057(4) 0.097(5) -0.027(3) 0.012(3) -0.028(3)
C146 0.054(4) 0.067(4) 0.148(7) -0.052(5) 0.035(4) -0.038(3)
C147 0.058(4) 0.063(4) 0.106(6) -0.030(4) 0.021(4) -0.035(3)
C148 0.087(6) 0.120(8) 0.119(8) -0.070(7) 0.002(5) -0.009(6)
C149 0.045(3) 0.060(4) 0.122(7) -0.045(4) 0.008(4) -0.022(3)
C150 0.042(3) 0.046(3) 0.164(8) -0.019(4) -0.009(4) -0.021(3)
C151 0.065(4) 0.049(4) 0.176(9) -0.035(5) -0.022(5) -0.021(3)
C152 0.047(4) 0.067(5) 0.201(11) -0.060(6) 0.025(5) -0.029(4)
C153 0.084(6) 0.071(5) 0.241(13) -0.093(7) 0.090(7) -0.050(5)
C154 0.095(7) 0.088(6) 0.129(9) -0.037(6) -0.025(6) -0.007(5)
C155 0.036(3) 0.117(7) 0.068(4) -0.023(4) 0.006(3) 0.011(4)
C156 0.038(2) 0.048(3) 0.042(2) -0.025(2) 0.015(2) -0.029(2)
C157 0.028(2) 0.044(2) 0.038(2) -0.019(2) 0.0115(18) -0.023(2)
C158 0.025(2) 0.050(3) 0.030(2) -0.020(2) 0.0101(16) -0.0211(19)
C159 0.0200(19) 0.039(2) 0.031(2) -0.0117(18) 0.0056(16) -0.0140(17)
C160 0.0204(18) 0.038(2) 0.028(2) -0.0141(17) 0.0067(15) -0.0151(17)
C161 0.028(2) 0.041(2) 0.027(2) -0.0119(18) 0.0058(16) -0.0198(19)
C162 0.027(2) 0.039(2) 0.036(2) -0.0154(19) 0.0112(17) -0.0211(19)
C163 0.037(2) 0.048(3) 0.024(2) -0.0164(19) 0.0081(17) -0.023(2)
C164 0.033(2) 0.060(3) 0.044(3) -0.030(2) 0.007(2) -0.025(2)
C165 0.042(3) 0.053(3) 0.071(4) -0.030(3) 0.004(3) -0.025(3)
C166 0.069(4) 0.081(5) 0.104(6) -0.048(4) 0.038(4) -0.049(4)
C168 0.075(5) 0.050(4) 0.091(5) -0.024(4) 0.022(4) -0.027(3)
C169 0.073(4) 0.056(4) 0.082(4) -0.025(3) 0.024(3) -0.040(3)
C170 0.066(5) 0.106(7) 0.138(8) -0.053(6) 0.019(5) -0.045(5)
C171 0.064(4) 0.082(5) 0.081(5) -0.021(4) 0.018(4) -0.043(4)
C173 0.058(4) 0.054(3) 0.083(4) -0.018(3) 0.030(3) -0.035(3)
C174 0.060(4) 0.080(4) 0.068(4) -0.033(4) 0.027(3) -0.040(4)
C175 0.056(3) 0.058(4) 0.064(4) -0.016(3) 0.017(3) -0.029(3)
C176 0.051(3) 0.060(3) 0.061(4) -0.030(3) 0.014(3) -0.027(3)
C177 0.048(3) 0.041(3) 0.055(3) -0.033(2) 0.016(2) -0.024(2)
C178 0.046(3) 0.045(3) 0.048(3) -0.028(2) 0.010(2) -0.023(2)
C179 0.044(3) 0.047(3) 0.056(3) -0.034(2) 0.011(2) -0.026(2)
C180 0.050(3) 0.037(2) 0.053(3) -0.026(2) 0.011(2) -0.026(2)
C181 0.048(3) 0.036(2) 0.059(3) -0.028(2) 0.006(2) -0.022(2)
C182 0.044(3) 0.038(3) 0.068(3) -0.035(3) 0.010(2) -0.021(2)
C183 0.049(3) 0.060(4) 0.073(4) -0.038(3) -0.001(3) -0.022(3)
C184 0.050(4) 0.096(5) 0.104(6) -0.065(5) 0.003(4) -0.026(4)
C185 0.067(5) 0.095(6) 0.174(10) -0.075(7) -0.004(5) -0.027(5)
C186 0.044(4) 0.130(8) 0.152(8) -0.089(7) -0.004(4) -0.020(4)
C187 0.147(7) 0.118(6) 0.372(12) -0.085(7) -0.129(8) -0.038(6)
C188 0.169(7) 0.113(6) 0.372(12) -0.089(7) -0.143(8) -0.038(5)
C189 0.178(7) 0.121(5) 0.378(12) -0.078(7) -0.140(8) -0.040(5)
C190 0.184(7) 0.112(6) 0.380(12) -0.074(7) -0.131(8) -0.049(5)
C191 0.172(7) 0.092(6) 0.373(13) -0.069(7) -0.127(8) -0.052(5)
C192 0.060(4) 0.064(4) 0.130(7) 0.011(4) -0.037(4) -0.041(4)
C193 0.032(2) 0.051(3) 0.036(2) -0.006(2) 0.0019(19) -0.023(2)
C194 0.032(2) 0.051(3) 0.027(2) -0.011(2) 0.0055(17) -0.020(2)
C195 0.051(3) 0.045(3) 0.054(3) -0.026(2) 0.010(2) -0.032(2)
C196 0.031(2) 0.056(3) 0.052(3) -0.027(2) 0.012(2) -0.029(2)
C197 0.039(2) 0.033(2) 0.042(2) -0.0144(19) 0.016(2) -0.022(2)
C198 0.049(3) 0.060(3) 0.050(3) -0.033(3) 0.011(2) -0.036(3)

loop_
_atom_type_symbol
_atom_type_description
_atom_type_scat_dispersion_real
_atom_type_scat_dispersion_imag
_atom_type_scat_source
C C 0.0033 0.0016 'International Tables Vol C Tables 4.2.6.8 and 6.1.1.4'
H H 0.0000 0.0000 'International Tables Vol C Tables 4.2.6.8 and 6.1.1.4'
N N 0.0061 0.0033 'International Tables Vol C Tables 4.2.6.8 and 6.1.1.4'
O O 0.0106 0.0060 'International Tables Vol C Tables 4.2.6.8 and 6.1.1.4'
Sc Sc 0.2519 0.3716 'International Tables Vol C Tables 4.2.6.8 and 6.1.1.4'

loop_
_geom_angle_atom_site_label_1
_geom_angle_atom_site_label_2
_geom_angle_atom_site_label_3
_geom_angle
N1 Sc1 C32 172.7(5)
N1 Sc1 C73 150.9(5)
C32 Sc1 C73 34.7(4)
N1 Sc1 C31 139.5(3)
C32 Sc1 C31 38.8(4)
C73 Sc1 C31 67.2(4)
N1 Sc1 C33 133.3(4)
C32 Sc1 C33 40.0(4)
C73 Sc1 C33 63.1(5)
C31 Sc1 C33 60.8(4)
N1 Sc1 C66 128.0(3)
C32 Sc1 C66 59.2(5)
C73 Sc1 C66 37.4(5)
C31 Sc1 C66 69.5(4)
C33 Sc1 C66 97.1(4)
N1 Sc1 C72 125.0(3)
C32 Sc1 C72 58.2(4)
C73 Sc1 C72 29.7(3)
C31 Sc1 C72 95.4(4)
C33 Sc1 C72 68.1(4)
C66 Sc1 C72 55.5(4)
N1 Sc1 C30 117.9(2)
C32 Sc1 C30 56.9(3)
C73 Sc1 C30 91.1(4)
C31 Sc1 C30 30.5(3)
C33 Sc1 C30 54.2(3)
C66 Sc1 C30 100.0(4)
C72 Sc1 C30 113.6(3)
N1 Sc1 C76 118.5(4)
C32 Sc1 C76 63.7(5)
C73 Sc1 C76 77.1(4)
C31 Sc1 C76 33.4(3)
C33 Sc1 C76 94.0(4)
C66 Sc1 C76 57.2(4)
C72 Sc1 C76 106.0(4)
C30 Sc1 C76 54.5(3)
N1 Sc1 C14 117.6(4)
C32 Sc1 C14 68.0(6)
C73 Sc1 C14 63.3(5)
C31 Sc1 C14 55.0(4)
C33 Sc1 C14 107.1(4)
C66 Sc1 C14 31.8(3)
C72 Sc1 C14 86.7(4)
C30 Sc1 C14 82.0(3)
C76 Sc1 C14 29.1(3)
N1 Sc1 C29 116.3(3)
C32 Sc1 C29 56.5(4)
C73 Sc1 C29 88.7(5)
C31 Sc1 C29 52.2(4)
C33 Sc1 C29 31.2(3)
C66 Sc1 C29 114.1(3)
C72 Sc1 C29 99.2(4)
C30 Sc1 C29 29.6(3)
C76 Sc1 C29 82.6(3)
C14 Sc1 C29 107.2(3)
N1 Sc1 C34 115.1(3)
C32 Sc1 C34 60.4(5)
C73 Sc1 C34 66.1(5)
C31 Sc1 C34 89.9(4)
C33 Sc1 C34 29.8(3)
C66 Sc1 C34 103.3(4)
C72 Sc1 C34 54.5(4)
C30 Sc1 C34 82.3(4)
C76 Sc1 C34 122.1(4)
C14 Sc1 C34 126.3(4)
C29 Sc1 C34 54.7(4)
N1 Sc2 C42 178.2(4)
N1 Sc2 C43 142.0(4)
C42 Sc2 C43 39.1(4)
N1 Sc2 C1 140.2(4)
C42 Sc2 C1 40.2(4)
C43 Sc2 C1 69.6(5)
N1 Sc2 C39 138.7(3)
C42 Sc2 C39 39.5(3)
C43 Sc2 C39 67.8(4)
C1 Sc2 C39 63.3(3)
N1 Sc2 C44 121.1(4)
C42 Sc2 C44 59.1(4)
C43 Sc2 C44 30.1(4)
C1 Sc2 C44 96.8(5)
C39 Sc2 C44 68.4(4)
N1 Sc2 C41 120.3(3)
C42 Sc2 C41 59.0(4)
C43 Sc2 C41 96.9(5)
C1 Sc2 C41 33.3(3)
C39 Sc2 C41 56.1(3)
C44 Sc2 C41 116.7(4)
N1 Sc2 C40 119.3(3)
C42 Sc2 C40 59.2(3)
C43 Sc2 C40 96.1(4)
C1 Sc2 C40 57.5(3)
C39 Sc2 C40 32.7(3)
C44 Sc2 C40 101.0(4)
C41 Sc2 C40 32.2(3)
N1 Sc2 C47 119.9(3)
C42 Sc2 C47 61.8(4)
C43 Sc2 C47 33.7(3)
C1 Sc2 C47 71.0(4)
C39 Sc2 C47 98.6(4)
C44 Sc2 C47 54.7(3)
C41 Sc2 C47 104.3(4)
C40 Sc2 C47 119.9(3)
N1 Sc2 C49 118.8(3)
C42 Sc2 C49 62.4(3)
C43 Sc2 C49 73.8(4)
C1 Sc2 C49 31.0(3)
C39 Sc2 C49 93.6(3)
C44 Sc2 C49 103.8(4)
C41 Sc2 C49 56.3(3)
C40 Sc2 C49 86.3(3)
C47 Sc2 C49 56.8(4)
N1 Sc2 C38 116.7(3)
C42 Sc2 C38 61.8(3)
C43 Sc2 C38 70.5(4)
C1 Sc2 C38 94.3(3)
C39 Sc2 C38 31.8(3)
C44 Sc2 C38 54.1(3)
C41 Sc2 C38 85.8(3)
C40 Sc2 C38 56.0(3)
C47 Sc2 C38 103.9(3)
C49 Sc2 C38 123.1(3)
N1 Sc2 C48 113.9(3)
C42 Sc2 C48 67.9(3)
C43 Sc2 C48 58.2(4)
C1 Sc2 C48 54.4(3)
C39 Sc2 C48 106.9(3)
C44 Sc2 C48 84.2(3)
C41 Sc2 C48 84.8(3)
C40 Sc2 C48 111.8(3)
C47 Sc2 C48 30.4(3)
C49 Sc2 C48 29.5(3)
C38 Sc2 C48 126.0(3)
N1 Sc3 C19 175.7(4)
N1 Sc3 C61 144.8(4)
C19 Sc3 C61 39.4(3)
N1 Sc3 C18 144.0(4)
C19 Sc3 C18 34.8(3)
C61 Sc3 C18 60.6(4)
N1 Sc3 C20 139.7(4)
C19 Sc3 C20 37.4(4)
C61 Sc3 C20 64.7(4)
C18 Sc3 C20 64.0(4)
N1 Sc3 C17 125.5(3)
C19 Sc3 C17 56.3(4)
C61 Sc3 C17 56.1(3)
C18 Sc3 C17 33.5(3)
C20 Sc3 C17 92.7(4)
N1 Sc3 C62 125.2(3)
C19 Sc3 C62 58.6(4)
C61 Sc3 C62 34.4(3)
C18 Sc3 C62 56.1(3)
C20 Sc3 C62 93.8(4)
C17 Sc3 C62 31.2(2)
N1 Sc3 C52 119.7(4)
C19 Sc3 C52 63.8(4)
C61 Sc3 C52 31.4(3)
C18 Sc3 C52 91.4(4)
C20 Sc3 C52 71.1(4)
C17 Sc3 C52 84.7(3)
C62 Sc3 C52 56.2(3)
N1 Sc3 C58 119.3(3)
C19 Sc3 C58 59.9(4)
C61 Sc3 C58 66.4(4)
C18 Sc3 C58 92.7(4)
C20 Sc3 C58 31.5(3)
C17 Sc3 C58 114.5(4)
C62 Sc3 C58 100.8(4)
C52 Sc3 C58 54.7(4)
N1 Sc3 C10 118.9(3)
C19 Sc3 C10 58.1(4)
C61 Sc3 C10 91.9(3)
C18 Sc3 C10 32.2(3)
C20 Sc3 C10 68.6(4)
C17 Sc3 C10 57.0(3)
C62 Sc3 C10 85.8(3)
C52 Sc3 C10 121.2(4)
C58 Sc3 C10 99.7(3)
N1 Sc3 C21 119.9(3)
C19 Sc3 C21 56.0(4)
C61 Sc3 C21 91.4(4)
C18 Sc3 C21 66.0(4)
C20 Sc3 C21 29.2(3)
C17 Sc3 C21 99.5(4)
C62 Sc3 C21 114.0(3)
C52 Sc3 C21 99.9(4)
C58 Sc3 C21 51.7(3)
C10 Sc3 C21 53.2(3)
N1 Sc3 C57 112.0(3)
C19 Sc3 C57 69.6(4)
C61 Sc3 C57 53.7(3)
C18 Sc3 C57 104.0(4)
C20 Sc3 C57 56.7(4)
C17 Sc3 C57 109.8(3)
C62 Sc3 C57 84.4(3)
C52 Sc3 C57 29.3(3)
C58 Sc3 C57 29.8(3)
C10 Sc3 C57 123.4(4)
C21 Sc3 C57 81.2(4)
N1 Sc1A C41 157.5(6)
N1 Sc1A C1 153.0(5)
C41 Sc1A C1 38.3(4)
N1 Sc1A C60 140.6(5)
C41 Sc1A C60 37.0(4)
C1 Sc1A C60 66.2(5)
N1 Sc1A C49 135.4(5)
C41 Sc1A C49 65.5(4)
C1 Sc1A C49 33.9(3)
C60 Sc1A C49 76.4(4)
N1 Sc1A C59 131.1(5)
C41 Sc1A C59 61.9(3)
C1 Sc1A C59 70.9(5)
C60 Sc1A C59 34.4(3)
C49 Sc1A C59 60.1(4)
N1 Sc1A C74 129.0(5)
C41 Sc1A C74 72.4(4)
C1 Sc1A C74 58.7(4)
C60 Sc1A C74 61.1(4)
C49 Sc1A C74 33.2(3)
C59 Sc1A C74 31.9(3)
N1 Sc1A C40 124.4(5)
C41 Sc1A C40 34.3(3)
C1 Sc1A C40 58.8(3)
C60 Sc1A C40 61.2(4)
C49 Sc1A C40 92.3(4)
C59 Sc1A C40 93.3(4)
C74 Sc1A C40 106.5(4)
N1 Sc1A C42 122.2(4)
C41 Sc1A C42 56.7(4)
C1 Sc1A C42 34.1(4)
C60 Sc1A C42 92.9(4)
C49 Sc1A C42 57.9(3)
C59 Sc1A C42 104.8(4)
C74 Sc1A C42 89.5(4)
C40 Sc1A C42 53.1(3)
N1 Sc1A C22 114.7(4)
C41 Sc1A C22 54.6(4)
C1 Sc1A C22 90.7(4)
C60 Sc1A C22 27.9(3)
C49 Sc1A C22 104.3(4)
C59 Sc1A C22 53.3(3)
C74 Sc1A C22 84.6(4)
C40 Sc1A C22 61.8(4)
C42 Sc1A C22 109.3(4)
N1 Sc1A Sc3A 34.9(2)
C41 Sc1A Sc3A 152.6(5)
C1 Sc1A Sc3A 154.1(5)
C60 Sc1A Sc3A 115.8(5)
C49 Sc1A Sc3A 120.2(5)
C59 Sc1A Sc3A 96.4(4)
C74 Sc1A Sc3A 98.4(4)
C40 Sc1A Sc3A 146.5(4)
C42 Sc1A Sc3A 150.6(4)
C22 Sc1A Sc3A 99.6(4)
N1 Sc1A Sc2A 25.1(2)
C41 Sc1A Sc2A 139.2(5)
C1 Sc1A Sc2A 131.7(5)
C60 Sc1A Sc2A 151.0(5)
C49 Sc1A Sc2A 131.9(4)
C59 Sc1A Sc2A 156.1(4)
C74 Sc1A Sc2A 145.0(4)
C40 Sc1A Sc2A 105.4(4)
C42 Sc1A Sc2A 98.3(4)
C22 Sc1A Sc2A 123.6(4)
Sc3A Sc1A Sc2A 59.9(2)
N1 Sc2A C33 172.4(6)
N1 Sc2A C29 149.2(6)
C33 Sc2A C29 38.1(4)
N1 Sc2A C34 138.2(6)
C33 Sc2A C34 35.2(4)
C29 Sc2A C34 66.6(5)
N1 Sc2A C32 138.9(6)
C33 Sc2A C32 40.2(4)
C29 Sc2A C32 61.0(4)
C34 Sc2A C32 63.6(5)
N1 Sc2A C30 127.4(5)
C33 Sc2A C30 59.7(4)
C29 Sc2A C30 33.3(3)
C34 Sc2A C30 94.3(5)
C32 Sc2A C30 56.5(4)
N1 Sc2A C28 124.2(5)
C33 Sc2A C28 60.7(5)
C29 Sc2A C28 33.3(4)
C34 Sc2A C28 72.3(5)
C32 Sc2A C28 93.3(5)
C30 Sc2A C28 57.7(4)
N1 Sc2A C31 124.1(5)
C33 Sc2A C31 60.0(5)
C29 Sc2A C31 54.9(4)
C34 Sc2A C31 92.7(5)
C32 Sc2A C31 34.1(4)
C30 Sc2A C31 30.7(3)
C28 Sc2A C31 85.9(4)
N1 Sc2A C35 119.0(5)
C33 Sc2A C35 57.2(5)
C29 Sc2A C35 72.0(5)
C34 Sc2A C35 30.9(4)
C32 Sc2A C35 93.2(6)
C30 Sc2A C35 105.3(5)
C28 Sc2A C35 59.0(5)
C31 Sc2A C35 116.9(5)
N1 Sc2A C36 117.9(5)
C33 Sc2A C36 62.9(5)
C29 Sc2A C36 55.3(4)
C34 Sc2A C36 54.8(4)
C32 Sc2A C36 102.9(5)
C30 Sc2A C36 86.0(4)
C28 Sc2A C36 30.3(3)
C31 Sc2A C36 110.0(5)
C35 Sc2A C36 31.2(4)
N1 Sc2A C73 117.9(6)
C33 Sc2A C73 58.0(5)
C29 Sc2A C73 87.6(5)
C34 Sc2A C73 64.3(5)
C32 Sc2A C73 27.8(3)
C30 Sc2A C73 83.0(4)
C28 Sc2A C73 117.8(5)
C31 Sc2A C73 55.5(4)
C35 Sc2A C73 94.6(6)
C36 Sc2A C73 116.8(5)
N1 Sc2A C75 115.0(5)
C33 Sc2A C75 57.4(4)
C29 Sc2A C75 94.1(5)
C34 Sc2A C75 29.9(4)
C32 Sc2A C75 65.8(5)
C30 Sc2A C75 115.0(4)
C28 Sc2A C75 101.8(5)
C31 Sc2A C75 99.8(5)
C35 Sc2A C75 49.5(5)
C36 Sc2A C75 79.8(4)
C73 Sc2A C75 51.1(4)
N1 Sc3A C62 160.1(7)
N1 Sc3A C63 159.3(7)
C62 Sc3A C63 38.2(3)
N1 Sc3A C67 134.9(6)
C62 Sc3A C67 64.4(4)
C63 Sc3A C67 36.4(3)
N1 Sc3A C61 133.9(6)
C62 Sc3A C61 37.7(3)
C63 Sc3A C61 66.2(4)
C67 Sc3A C61 71.0(4)
N1 Sc3A C17 127.8(6)
C62 Sc3A C17 34.4(3)
C63 Sc3A C17 64.1(4)
C67 Sc3A C17 97.2(4)
C61 Sc3A C17 56.7(4)
N1 Sc3A C64 128.1(5)
C62 Sc3A C64 62.0(4)
C63 Sc3A C64 34.5(3)
C67 Sc3A C64 59.1(4)
C61 Sc3A C64 97.5(4)
C17 Sc3A C64 69.2(4)
N1 Sc3A C68 120.9(5)
C62 Sc3A C68 72.1(4)
C63 Sc3A C68 61.9(4)
C67 Sc3A C68 32.0(3)
C61 Sc3A C68 56.6(4)
C17 Sc3A C68 105.5(4)
C64 Sc3A C68 90.5(5)
N1 Sc3A C52 119.9(5)
C62 Sc3A C52 62.7(4)
C63 Sc3A C52 73.6(4)
C67 Sc3A C52 57.3(4)
C61 Sc3A C52 32.0(3)
C17 Sc3A C52 88.5(4)
C64 Sc3A C52 107.9(5)
C68 Sc3A C52 30.2(3)
N1 Sc3A C15 112.7(4)
C62 Sc3A C15 66.3(4)
C63 Sc3A C15 58.0(4)
C67 Sc3A C15 89.3(4)
C61 Sc3A C15 103.1(4)
C17 Sc3A C15 53.5(4)
C64 Sc3A C15 31.0(3)
C68 Sc3A C15 119.3(5)
C52 Sc3A C15 127.2(4)
N1 Sc3A C16 111.5(5)
C62 Sc3A C16 57.1(4)
C63 Sc3A C16 70.1(4)
C67 Sc3A C16 106.4(4)
C61 Sc3A C16 86.3(4)
C17 Sc3A C16 29.8(3)
C64 Sc3A C16 56.2(4)
C68 Sc3A C16 127.6(4)
C52 Sc3A C16 117.5(5)
C15 Sc3A C16 29.3(3)
N1 Sc3A Sc1A 33.4(2)
C62 Sc3A Sc1A 137.4(5)
C63 Sc3A Sc1A 159.7(5)
C67 Sc3A Sc1A 125.6(5)
C61 Sc3A Sc1A 101.8(4)
C17 Sc3A Sc1A 124.4(5)
C64 Sc3A Sc1A 160.5(5)
C68 Sc3A Sc1A 97.9(4)
C52 Sc3A Sc1A 87.6(4)
C15 Sc3A Sc1A 142.4(4)
C16 Sc3A Sc1A 127.3(4)
N1 Sc1B C74 166.5(7)
N1 Sc1B C59 148.8(9)
C74 Sc1B C59 36.5(4)
N1 Sc1B C56 148.8(9)
C74 Sc1B C56 37.1(4)
C59 Sc1B C56 60.2(4)
N1 Sc1B C57 132.6(7)
C74 Sc1B C57 60.0(4)
C59 Sc1B C57 58.9(4)
C56 Sc1B C57 35.1(4)
N1 Sc1B C58 132.6(6)
C74 Sc1B C58 59.9(4)
C59 Sc1B C58 35.7(4)
C56 Sc1B C58 58.3(4)
C57 Sc1B C58 34.2(4)
N1 Sc1B C49 131.6(6)
C74 Sc1B C49 34.9(3)
C59 Sc1B C49 62.2(5)
C56 Sc1B C49 61.8(4)
C57 Sc1B C49 92.9(5)
C58 Sc1B C49 93.4(5)
N1 Sc1B C60 119.5(7)
C74 Sc1B C60 60.2(5)
C59 Sc1B C60 31.8(4)
C56 Sc1B C60 91.2(4)
C57 Sc1B C60 87.9(5)
C58 Sc1B C60 56.9(5)
C49 Sc1B C60 68.7(5)
N1 Sc1B C55 119.1(7)
C74 Sc1B C55 60.9(5)
C59 Sc1B C55 91.8(5)
C56 Sc1B C55 32.7(3)
C57 Sc1B C55 57.4(5)
C58 Sc1B C55 88.5(5)
C49 Sc1B C55 67.3(4)
C60 Sc1B C55 120.8(4)
N1 Sc1B C48 112.6(5)
C74 Sc1B C48 55.6(4)
C59 Sc1B C48 89.2(5)
C56 Sc1B C48 64.8(4)
C57 Sc1B C48 99.9(6)
C58 Sc1B C48 114.7(4)
C49 Sc1B C48 28.9(3)
C60 Sc1B C48 97.0(5)
C55 Sc1B C48 52.5(4)
N1 Sc1B C1 114.3(6)
C74 Sc1B C1 53.6(4)
C59 Sc1B C1 63.4(5)
C56 Sc1B C1 87.7(4)
C57 Sc1B C1 113.1(4)
C58 Sc1B C1 99.1(6)
C49 Sc1B C1 28.3(3)
C60 Sc1B C1 53.1(4)
C55 Sc1B C1 95.2(4)
C48 Sc1B C1 48.3(4)
N1 Sc1B Sc2B 32.2(3)
C74 Sc1B Sc2B 146.7(8)
C59 Sc1B Sc2B 169.8(6)
C56 Sc1B Sc2B 116.8(7)
C57 Sc1B Sc2B 112.6(6)
C58 Sc1B Sc2B 134.1(6)
C49 Sc1B Sc2B 126.2(6)
C60 Sc1B Sc2B 151.8(6)
C55 Sc1B Sc2B 87.2(5)
C48 Sc1B Sc2B 98.1(5)
C1 Sc1B Sc2B 126.8(5)
N1 Sc2B C71 157.3(7)
N1 Sc2B C80 149.1(7)
C71 Sc2B C80 39.9(4)
N1 Sc2B C72 143.5(7)
C71 Sc2B C72 38.8(3)
C80 Sc2B C72 67.4(5)
N1 Sc2B C65 135.1(6)
C71 Sc2B C65 65.1(4)
C80 Sc2B C65 33.4(4)
C72 Sc2B C65 73.0(5)
N1 Sc2B C73 129.3(7)
C71 Sc2B C73 64.2(5)
C80 Sc2B C73 76.8(5)
C72 Sc2B C73 30.3(4)
C65 Sc2B C73 64.3(6)
N1 Sc2B C66 126.9(6)
C71 Sc2B C66 75.2(5)
C80 Sc2B C66 62.3(4)
C72 Sc2B C66 58.6(5)
C65 Sc2B C66 35.1(4)
C73 Sc2B C66 35.6(4)
N1 Sc2B C77 127.1(6)
C71 Sc2B C77 30.2(4)
C80 Sc2B C77 61.5(5)
C72 Sc2B C77 56.5(4)
C65 Sc2B C77 92.5(5)
C73 Sc2B C77 86.6(5)
C66 Sc2B C77 105.1(5)
N1 Sc2B C69 119.6(5)
C71 Sc2B C69 59.4(5)
C80 Sc2B C69 31.5(4)
C72 Sc2B C69 95.4(5)
C65 Sc2B C69 54.1(4)
C73 Sc2B C69 108.3(5)
C66 Sc2B C69 88.7(4)
C77 Sc2B C69 64.9(5)
N1 Sc2B C75 116.0(5)
C71 Sc2B C75 53.3(5)
C80 Sc2B C75 92.1(6)
C72 Sc2B C75 32.8(4)
C65 Sc2B C75 105.4(5)
C73 Sc2B C75 54.3(5)
C66 Sc2B C75 88.7(5)
C77 Sc2B C75 49.7(4)
C69 Sc2B C75 110.9(5)
N1 Sc2B Sc1B 31.4(3)
C71 Sc2B Sc1B 132.0(6)
C80 Sc2B Sc1B 122.5(6)
C72 Sc2B Sc1B 154.5(6)
C65 Sc2B Sc1B 129.3(6)
C73 Sc2B Sc1B 160.3(6)
C66 Sc2B Sc1B 146.5(5)
C77 Sc2B Sc1B 105.1(5)
C69 Sc2B Sc1B 91.1(4)
C75 Sc2B Sc1B 122.3(5)
N1 Sc2B Sc3B 30.6(3)
C71 Sc2B Sc3B 153.6(6)
C80 Sc2B Sc3B 160.7(6)
C72 Sc2B Sc3B 117.5(6)
C65 Sc2B Sc3B 127.7(5)
C73 Sc2B Sc3B 98.7(6)
C66 Sc2B Sc3B 103.1(5)
C77 Sc2B Sc3B 137.6(5)
C69 Sc2B Sc3B 146.7(5)
C75 Sc2B Sc3B 100.6(5)
Sc1B Sc2B Sc3B 62.0(4)
N1 Sc3B C5 173.3(8)
N1 Sc3B C6 149.5(8)
C5 Sc3B C6 37.2(3)
N1 Sc3B C4 141.5(7)
C5 Sc3B C4 34.0(3)
C6 Sc3B C4 63.4(4)
N1 Sc3B C27 139.0(7)
C5 Sc3B C27 38.3(4)
C6 Sc3B C27 60.0(4)
C4 Sc3B C27 61.9(5)
N1 Sc3B C25 127.8(7)
C5 Sc3B C25 57.5(4)
C6 Sc3B C25 33.1(3)
C4 Sc3B C25 90.6(5)
C27 Sc3B C25 54.8(4)
N1 Sc3B C7 124.6(6)
C5 Sc3B C7 61.2(4)
C6 Sc3B C7 32.6(3)
C4 Sc3B C7 71.1(4)
C27 Sc3B C7 92.0(5)
C25 Sc3B C7 56.6(4)
N1 Sc3B C26 123.4(6)
C5 Sc3B C26 58.1(4)
C6 Sc3B C26 56.2(4)
C4 Sc3B C26 89.7(5)
C27 Sc3B C26 32.1(3)
C25 Sc3B C26 32.0(3)
C7 Sc3B C26 86.3(5)
N1 Sc3B C3 123.4(6)
C5 Sc3B C3 55.6(4)
C6 Sc3B C3 67.1(4)
C4 Sc3B C3 30.8(3)
C27 Sc3B C3 90.8(5)
C25 Sc3B C3 100.1(5)
C7 Sc3B C3 56.2(3)
C26 Sc3B C3 113.2(5)
N1 Sc3B C30 116.6(6)
C5 Sc3B C30 57.1(4)
C6 Sc3B C30 92.8(4)
C4 Sc3B C30 32.3(3)
C27 Sc3B C30 64.0(4)
C25 Sc3B C30 112.2(4)
C7 Sc3B C30 103.1(5)
C26 Sc3B C30 96.0(5)
C3 Sc3B C30 53.0(4)
N1 Sc3B C28 115.5(6)
C5 Sc3B C28 59.6(4)
C6 Sc3B C28 88.1(5)
C4 Sc3B C28 68.2(5)
C27 Sc3B C28 28.5(3)
C25 Sc3B C28 80.5(4)
C7 Sc3B C28 119.2(5)
C26 Sc3B C28 51.1(4)
C3 Sc3B C28 98.7(5)
C30 Sc3B C28 52.9(4)
N1 Sc3B C2 116.9(5)
C5 Sc3B C2 65.9(4)
C6 Sc3B C2 55.5(4)
C4 Sc3B C2 56.3(4)
C27 Sc3B C2 103.9(5)
C25 Sc3B C2 85.7(4)
C7 Sc3B C2 30.7(3)
C26 Sc3B C2 111.5(5)
C3 Sc3B C2 30.2(3)
C30 Sc3B C2 83.1(4)
C28 Sc3B C2 122.4(5)
N1 Sc1C C14 176.4(6)
N1 Sc1C C76 145.1(5)
C14 Sc1C C76 36.6(3)
N1 Sc1C C66 142.6(7)
C14 Sc1C C66 38.6(4)
C76 Sc1C C66 66.8(5)
N1 Sc1C C15 137.9(5)
C14 Sc1C C15 38.5(4)
C76 Sc1C C15 64.0(4)
C66 Sc1C C15 61.3(4)
N1 Sc1C C31 123.4(5)
C14 Sc1C C31 59.9(4)
C76 Sc1C C31 34.9(4)
C66 Sc1C C31 68.6(4)
C15 Sc1C C31 95.9(4)
N1 Sc1C C13 121.7(5)
C14 Sc1C C13 58.3(4)
C76 Sc1C C13 29.9(4)
C66 Sc1C C13 94.6(5)
C15 Sc1C C13 66.9(4)
C31 Sc1C C13 54.8(4)
N1 Sc1C C65 119.8(5)
C14 Sc1C C65 59.2(4)
C76 Sc1C C65 94.9(4)
C66 Sc1C C65 34.0(4)
C15 Sc1C C65 56.3(3)
C31 Sc1C C65 102.6(5)
C13 Sc1C C65 116.0(4)
N1 Sc1C C64 119.2(4)
C14 Sc1C C64 57.9(4)
C76 Sc1C C64 92.1(4)
C66 Sc1C C64 56.0(3)
C15 Sc1C C64 32.5(3)
C31 Sc1C C64 116.6(4)
C13 Sc1C C64 99.4(4)
C65 Sc1C C64 31.8(3)
N1 Sc1C C73 117.9(6)
C14 Sc1C C73 64.9(5)
C76 Sc1C C73 75.7(5)
C66 Sc1C C73 34.3(4)
C15 Sc1C C73 95.3(5)
C31 Sc1C C73 56.2(4)
C13 Sc1C C73 105.0(4)
C65 Sc1C C73 57.5(5)
C64 Sc1C C73 87.1(5)
N1 Sc1C C16 115.7(5)
C14 Sc1C C16 61.1(5)
C76 Sc1C C16 68.2(5)
C66 Sc1C C16 91.9(5)
C15 Sc1C C16 31.2(3)
C31 Sc1C C16 102.9(5)
C13 Sc1C C16 53.9(4)
C65 Sc1C C16 84.9(4)
C64 Sc1C C16 55.0(3)
C73 Sc1C C16 124.7(5)
N1 Sc1C C32 116.3(5)
C14 Sc1C C32 67.3(6)
C76 Sc1C C32 60.5(5)
C66 Sc1C C32 52.9(4)
C15 Sc1C C32 105.0(5)
C31 Sc1C C32 31.7(3)
C13 Sc1C C32 85.7(4)
C65 Sc1C C32 82.8(5)
C64 Sc1C C32 109.0(4)
C73 Sc1C C32 27.0(3)
C16 Sc1C C32 125.7(5)
N1 Sc2C C22 174.5(8)
N1 Sc2C C60 146.1(7)
C22 Sc2C C60 35.3(4)
N1 Sc2C C21 144.5(6)
C22 Sc2C C21 38.8(4)
C60 Sc2C C21 64.1(4)
N1 Sc2C C23 137.5(6)
C22 Sc2C C23 37.3(4)
C60 Sc2C C23 63.4(4)
C21 Sc2C C23 61.0(4)
N1 Sc2C C59 124.0(6)
C22 Sc2C C59 60.1(4)
C60 Sc2C C59 33.1(4)
C21 Sc2C C59 68.8(4)
C23 Sc2C C59 94.7(4)
N1 Sc2C C20 123.7(6)
C22 Sc2C C20 61.3(4)
C60 Sc2C C20 70.5(5)
C21 Sc2C C20 30.2(3)
C23 Sc2C C20 90.7(4)
C59 Sc2C C20 56.6(4)
N1 Sc2C C9 122.0(5)
C22 Sc2C C9 57.9(5)
C60 Sc2C C9 91.7(5)
C21 Sc2C C9 33.7(3)
C23 Sc2C C9 54.9(4)
C59 Sc2C C9 102.5(4)
C20 Sc2C C9 55.4(4)
N1 Sc2C C8 120.8(5)
C22 Sc2C C8 55.8(4)
C60 Sc2C C8 89.5(4)
C21 Sc2C C8 55.4(4)
C23 Sc2C C8 31.2(3)
C59 Sc2C C8 114.9(4)
C20 Sc2C C8 83.5(5)
C9 Sc2C C8 31.2(3)
N1 Sc2C C41 120.7(5)
C22 Sc2C C41 57.7(4)
C60 Sc2C C41 32.4(3)
C21 Sc2C C41 94.0(4)
C23 Sc2C C41 66.0(4)
C59 Sc2C C41 53.9(3)
C20 Sc2C C41 102.6(4)
C9 Sc2C C41 114.0(4)
C8 Sc2C C41 97.2(4)
N1 Sc2C C58 116.9(6)
C22 Sc2C C58 68.6(5)
C60 Sc2C C58 57.9(5)
C21 Sc2C C58 54.5(4)
C23 Sc2C C58 105.4(4)
C59 Sc2C C58 31.2(3)
C20 Sc2C C58 30.2(3)
C9 Sc2C C58 84.8(4)
C8 Sc2C C58 109.8(4)
C41 Sc2C C58 84.6(4)
N1 Sc2C C24 115.4(5)
C22 Sc2C C24 59.2(4)
C60 Sc2C C24 69.1(5)
C21 Sc2C C24 90.5(5)
C23 Sc2C C24 30.1(3)
C59 Sc2C C24 101.6(4)
C20 Sc2C C24 119.1(4)
C9 Sc2C C24 82.4(4)
C8 Sc2C C24 53.0(3)
C41 Sc2C C24 53.6(3)
C58 Sc2C C24 124.8(4)
N1 Sc3C C46 169.7(10)
N1 Sc3C C79 152.6(9)
C46 Sc3C C79 33.6(5)
N1 Sc3C C47 142.5(8)
C46 Sc3C C47 37.4(5)
C79 Sc3C C47 63.7(6)
N1 Sc3C C45 131.7(8)
C46 Sc3C C45 58.2(6)
C79 Sc3C C45 32.8(4)
C47 Sc3C C45 70.4(6)
N1 Sc3C C51 132.1(8)
C46 Sc3C C51 37.6(6)
C79 Sc3C C51 63.4(5)
C47 Sc3C C51 55.9(5)
C45 Sc3C C51 94.1(6)
N1 Sc3C C78 126.3(7)
C46 Sc3C C78 54.2(5)
C79 Sc3C C78 32.1(4)
C47 Sc3C C78 90.9(6)
C45 Sc3C C78 55.5(5)
C51 Sc3C C78 63.6(5)
N1 Sc3C C43 124.2(7)
C46 Sc3C C43 61.9(6)
C79 Sc3C C43 71.1(6)
C47 Sc3C C43 34.3(4)
C45 Sc3C C43 57.0(5)
C51 Sc3C C43 89.7(6)
C78 Sc3C C43 103.1(6)
N1 Sc3C C44 120.1(7)
C46 Sc3C C44 69.4(7)
C79 Sc3C C44 60.6(5)
C47 Sc3C C44 57.6(5)
C45 Sc3C C44 34.1(4)
C51 Sc3C C44 105.7(6)
C78 Sc3C C44 88.8(6)
C43 Sc3C C44 28.8(4)
N1 Sc3C C48 116.6(6)
C46 Sc3C C48 58.5(6)
C79 Sc3C C48 90.9(6)
C47 Sc3C C48 31.4(4)
C45 Sc3C C48 101.8(6)
C51 Sc3C C48 52.7(5)
C78 Sc3C C48 110.3(6)
C43 Sc3C C48 55.4(5)
C44 Sc3C C48 83.7(5)
N1 Sc3C C70 115.1(6)
C46 Sc3C C70 56.5(7)
C79 Sc3C C70 65.8(6)
C47 Sc3C C70 84.7(6)
C45 Sc3C C70 98.2(6)
C51 Sc3C C70 30.0(4)
C78 Sc3C C70 48.4(4)
C43 Sc3C C70 116.9(6)
C44 Sc3C C70 123.8(6)
C48 Sc3C C70 81.2(5)
N1 Sc3C C50 113.9(6)
C46 Sc3C C50 56.7(6)
C79 Sc3C C50 88.5(6)
C47 Sc3C C50 52.9(4)
C45 Sc3C C50 114.3(6)
C51 Sc3C C50 28.7(3)
C78 Sc3C C50 92.3(6)
C43 Sc3C C50 84.8(5)
C44 Sc3C C50 110.5(6)
C48 Sc3C C50 32.4(3)
C70 Sc3C C50 51.3(4)
Sc3B N1 Sc1B 125.6(7)
Sc3B N1 Sc2C 79.7(6)
Sc1B N1 Sc2C 49.2(6)
Sc3B N1 Sc2A 60.2(5)
Sc1B N1 Sc2A 154.2(5)
Sc2C N1 Sc2A 138.5(5)
Sc3B N1 Sc1A 96.0(5)
Sc1B N1 Sc1A 33.5(4)
Sc2C N1 Sc1A 39.3(4)
Sc2A N1 Sc1A 129.8(4)
Sc3B N1 Sc3 105.9(4)
Sc1B N1 Sc3 61.3(4)
Sc2C N1 Sc3 53.1(4)
Sc2A N1 Sc3 144.5(3)
Sc1A N1 Sc3 81.4(3)
Sc3B N1 Sc1 74.0(5)
Sc1B N1 Sc1 159.8(5)
Sc2C N1 Sc1 150.5(4)
Sc2A N1 Sc1 26.5(3)
Sc1A N1 Sc1 155.9(4)
Sc3 N1 Sc1 122.2(3)
Sc3B N1 Sc3C 116.1(6)
Sc1B N1 Sc3C 77.6(6)
Sc2C N1 Sc3C 114.4(5)
Sc2A N1 Sc3C 77.9(5)
Sc1A N1 Sc3C 75.1(5)
Sc3 N1 Sc3C 133.3(5)
Sc1 N1 Sc3C 89.5(5)
Sc3B N1 Sc2B 117.9(6)
Sc1B N1 Sc2B 116.3(6)
Sc2C N1 Sc2B 158.3(5)
Sc2A N1 Sc2B 62.3(5)
Sc1A N1 Sc2B 139.8(5)
Sc3 N1 Sc2B 107.1(4)
Sc1 N1 Sc2B 43.8(4)
Sc3C N1 Sc2B 70.9(5)
Sc3B N1 Sc1C 81.2(5)
Sc1B N1 Sc1C 141.9(5)
Sc2C N1 Sc1C 127.8(5)
Sc2A N1 Sc1C 59.5(4)
Sc1A N1 Sc1C 167.0(4)
Sc3 N1 Sc1C 87.2(3)
Sc1 N1 Sc1C 35.1(3)
Sc3C N1 Sc1C 117.6(5)
Sc2B N1 Sc1C 50.1(5)
Sc3B N1 Sc2 87.6(4)
Sc1B N1 Sc2 60.1(4)
Sc2C N1 Sc2 68.9(4)
Sc2A N1 Sc2 97.4(3)
Sc1A N1 Sc2 34.0(3)
Sc3 N1 Sc2 115.4(2)
Sc1 N1 Sc2 122.3(3)
Sc3C N1 Sc2 50.6(4)
Sc2B N1 Sc2 121.4(4)
Sc1C N1 Sc2 157.0(3)
Sc3B N1 Sc3A 125.0(5)
Sc1B N1 Sc3A 80.6(5)
Sc2C N1 Sc3A 92.5(5)
Sc2A N1 Sc3A 118.2(4)
Sc1A N1 Sc3A 111.7(4)
Sc3 N1 Sc3A 39.8(3)
Sc1 N1 Sc3A 91.7(4)
Sc3C N1 Sc3A 116.5(6)
Sc2B N1 Sc3A 67.3(5)
Sc1C N1 Sc3A 61.3(4)
Sc2 N1 Sc3A 139.9(4)
C49 C1 C41 124.3(11)
C49 C1 C42 119.5(10)
C41 C1 C42 105.7(8)
C49 C1 Sc1A 79.7(5)
C41 C1 Sc1A 68.7(4)
C42 C1 Sc1A 90.4(5)
C49 C1 Sc2 88.4(5)
C41 C1 Sc2 85.9(4)
C42 C1 Sc2 61.7(4)
Sc1A C1 Sc2 29.8(2)
C49 C1 Sc1B 59.3(5)
C41 C1 Sc1B 80.0(5)
C42 C1 Sc1B 104.9(5)
Sc1A C1 Sc1B 21.1(3)
Sc2 C1 Sc1B 43.7(2)
C11 C2 C3 109.9(7)
C11 C2 C7 120.7(7)
C3 C2 C7 119.1(7)
C11 C2 Sc3B 104.6(4)
C3 C2 Sc3B 69.4(4)
C7 C2 Sc3B 67.2(4)
C4 C3 C2 123.0(8)
C4 C3 C13 120.3(8)
C2 C3 C13 106.7(8)
C4 C3 Sc3B 61.0(4)
C2 C3 Sc3B 80.4(5)
C13 C3 Sc3B 101.9(5)
C5 C4 C3 117.1(9)
C5 C4 C30 118.9(10)
C3 C4 C30 117.2(8)
C5 C4 Sc3B 65.4(5)
C3 C4 Sc3B 88.2(5)
C30 C4 Sc3B 90.5(5)
C4 C5 C6 124.8(9)
C4 C5 C27 118.7(9)
C6 C5 C27 106.3(7)
C4 C5 Sc3B 80.6(5)
C6 C5 Sc3B 77.2(5)
C27 C5 Sc3B 80.1(5)
C7 C6 C25 120.9(7)
C7 C6 C5 119.7(7)
C25 C6 C5 108.4(7)
C7 C6 Sc3B 85.9(4)
C25 C6 Sc3B 84.7(5)
C5 C6 Sc3B 65.6(4)
C8 C7 C6 120.0(7)
C8 C7 C2 117.6(7)
C6 C7 C2 115.7(7)
C8 C7 Sc3B 100.9(5)
C6 C7 Sc3B 61.5(4)
C2 C7 Sc3B 82.1(4)
C7 C8 C23 120.1(9)
C7 C8 C9 119.3(8)
C23 C8 C9 111.2(8)
C7 C8 Sc2C 103.2(4)
C23 C8 Sc2C 63.0(4)
C9 C8 Sc2C 72.6(4)
C10 C9 C8 122.7(10)
C10 C9 C21 121.3(9)
C8 C9 C21 107.8(9)
C10 C9 Sc2C 102.8(5)
C8 C9 Sc2C 76.2(5)
C21 C9 Sc2C 60.5(4)
C10 C9 Sc3 69.5(4)
C8 C9 Sc3 107.0(4)
C21 C9 Sc3 68.8(4)
Sc2C C9 Sc3 36.7(3)
C9 C10 C11 120.1(10)
C9 C10 C18 118.5(9)
C11 C10 C18 114.3(9)
C9 C10 Sc3 83.6(4)
C11 C10 Sc3 100.9(4)
C18 C10 Sc3 59.3(4)
C2 C11 C10 119.4(8)
C2 C11 C12 108.5(8)
C10 C11 C12 123.5(8)
C16 C12 C11 120.8(9)
C16 C12 C13 119.0(9)
C11 C12 C13 109.7(7)
C76 C13 C12 123.1(10)
C76 C13 C3 122.8(11)
C12 C13 C3 105.1(8)
C76 C13 Sc1C 58.6(4)
C12 C13 Sc1C 85.1(5)
C3 C13 Sc1C 101.3(5)
C76 C14 C66 124.4(12)
C76 C14 C15 117.5(11)
C66 C14 C15 107.2(7)
C76 C14 Sc1C 78.3(5)
C66 C14 Sc1C 78.5(5)
C15 C14 Sc1C 80.3(5)
C76 C14 Sc1 73.3(5)
C66 C14 Sc1 65.4(4)
C15 C14 Sc1 103.2(4)
Sc1C C14 Sc1 23.9(3)
C16 C15 C64 122.0(8)
C16 C15 C14 120.4(8)
C64 C15 C14 108.3(8)
C16 C15 Sc1C 90.1(5)
C64 C15 Sc1C 87.0(5)
C14 C15 Sc1C 61.3(4)
C16 C15 Sc3A 75.8(5)
C64 C15 Sc3A 61.7(4)
C14 C15 Sc3A 105.7(5)
Sc1C C15 Sc3A 45.7(3)
C12 C16 C17 118.6(10)
C12 C16 C15 117.9(10)
C17 C16 C15 115.6(8)
C12 C16 Sc1C 81.6(5)
C17 C16 Sc1C 102.8(4)
C15 C16 Sc1C 58.7(4)
C12 C16 Sc3A 108.2(5)
C17 C16 Sc3A 60.4(4)
C15 C16 Sc3A 74.9(5)
Sc1C C16 Sc3A 43.1(3)
C62 C17 C16 121.5(10)
C62 C17 C18 111.1(9)
C16 C17 C18 119.9(9)
C62 C17 Sc3A 58.2(4)
C16 C17 Sc3A 89.8(5)
C18 C17 Sc3A 94.8(5)
C62 C17 Sc3 75.7(4)
C16 C17 Sc3 102.2(4)
C18 C17 Sc3 63.7(4)
Sc3A C17 Sc3 31.3(3)
C19 C18 C17 108.2(9)
C19 C18 C10 118.6(10)
C17 C18 C10 122.5(10)
C19 C18 Sc3 64.6(4)
C17 C18 Sc3 82.7(4)
C10 C18 Sc3 88.4(4)
C18 C19 C20 124.5(11)
C18 C19 C61 110.0(10)
C20 C19 C61 114.8(10)
C18 C19 Sc3 80.5(5)
C20 C19 Sc3 79.3(4)
C61 C19 Sc3 77.2(4)
C21 C20 C58 119.4(11)
C21 C20 C19 114.3(13)
C58 C20 C19 118.8(11)
C21 C20 Sc3 91.0(5)
C58 C20 Sc3 88.2(5)
C19 C20 Sc3 63.3(4)
C21 C20 Sc2C 61.9(5)
C58 C20 Sc2C 80.4(6)
C19 C20 Sc2C 101.9(5)
Sc3 C20 Sc2C 40.8(2)
C20 C21 C9 122.3(11)
C20 C21 C22 122.3(11)
C9 C21 C22 105.6(9)
C20 C21 Sc2C 87.9(6)
C9 C21 Sc2C 85.8(5)
C22 C21 Sc2C 63.9(4)
C20 C21 Sc3 59.8(4)
C9 C21 Sc3 80.7(4)
C22 C21 Sc3 103.2(4)
Sc2C C21 Sc3 39.8(3)
C60 C22 C23 122.3(11)
C60 C22 C21 119.0(10)
C23 C22 C21 108.3(9)
C60 C22 Sc2C 78.6(5)
C23 C22 Sc2C 81.7(5)
C21 C22 Sc2C 77.3(5)
C60 C22 Sc1A 54.6(4)
C23 C22 Sc1A 89.1(5)
C21 C22 Sc1A 98.3(4)
Sc2C C22 Sc1A 25.9(3)
C8 C23 C24 122.1(8)
C8 C23 C22 107.2(9)
C24 C23 C22 121.1(8)
C8 C23 Sc2C 85.8(5)
C24 C23 Sc2C 90.9(5)
C22 C23 Sc2C 61.0(4)
C40 C24 C23 117.2(9)
C40 C24 C25 116.9(9)
C23 C24 C25 118.0(7)
C40 C24 Sc2C 80.5(5)
C23 C24 Sc2C 59.1(4)
C25 C24 Sc2C 103.7(4)
C6 C25 C24 118.7(7)
C6 C25 C26 110.2(7)
C24 C25 C26 121.0(7)
C6 C25 Sc3B 62.2(4)
C24 C25 Sc3B 98.6(4)
C26 C25 Sc3B 76.3(5)
C27 C26 C38 122.5(9)
C27 C26 C25 107.0(7)
C38 C26 C25 121.2(9)
C27 C26 Sc3B 64.3(5)
C38 C26 Sc3B 101.7(5)
C25 C26 Sc3B 71.6(4)
C28 C27 C26 117.1(10)
C28 C27 C5 124.4(10)
C26 C27 C5 108.1(8)
C28 C27 Sc3B 92.2(6)
C26 C27 Sc3B 83.7(5)
C5 C27 Sc3B 61.7(4)
C27 C28 C36 124.5(11)
C27 C28 C29 115.6(12)
C36 C28 C29 113.2(12)
C27 C28 Sc2A 101.7(6)
C36 C28 Sc2A 80.6(6)
C29 C28 Sc2A 60.5(5)
C27 C28 Sc3B 59.3(5)
C36 C28 Sc3B 103.2(5)
C29 C28 Sc3B 83.3(6)
Sc2A C28 Sc3B 42.4(3)
C30 C29 C28 122.4(10)
C30 C29 C33 111.9(10)
C28 C29 C33 115.2(11)
C30 C29 Sc2A 84.2(5)
C28 C29 Sc2A 86.2(5)
C33 C29 Sc2A 66.0(5)
C30 C29 Sc1 72.3(4)
C28 C29 Sc1 103.0(4)
C33 C29 Sc1 61.7(4)
Sc2A C29 Sc1 17.2(2)
C31 C30 C29 110.6(10)
C31 C30 C4 122.1(9)
C29 C30 C4 119.6(9)
C31 C30 Sc2A 78.4(5)
C29 C30 Sc2A 62.5(4)
C4 C30 Sc2A 100.0(4)
C31 C30 Sc1 60.0(4)
C29 C30 Sc1 78.0(5)
C4 C30 Sc1 103.4(4)
Sc2A C30 Sc1 19.6(2)
C31 C30 Sc3B 104.0(5)
C29 C30 Sc3B 84.5(5)
C4 C30 Sc3B 57.2(4)
Sc2A C30 Sc3B 43.0(3)
Sc1 C30 Sc3B 51.4(3)
C30 C31 C32 110.4(11)
C30 C31 C76 119.6(10)
C32 C31 C76 121.0(10)
C30 C31 Sc1 89.5(5)
C32 C31 Sc1 63.1(4)
C76 C31 Sc1 87.3(4)
C30 C31 Sc1C 101.5(5)
C32 C31 Sc1C 82.1(5)
C76 C31 Sc1C 59.9(4)
Sc1 C31 Sc1C 27.5(2)
C30 C31 Sc2A 70.9(5)
C32 C31 Sc2A 65.7(5)
C76 C31 Sc2A 102.6(4)
Sc1 C31 Sc2A 19.9(2)
Sc1C C31 Sc2A 44.0(3)
C73 C32 C31 129.2(14)
C73 C32 C33 115.4(13)
C31 C32 C33 103.2(8)
C73 C32 Sc1 76.9(5)
C31 C32 Sc1 78.2(4)
C33 C32 Sc1 80.7(5)
C73 C32 Sc2A 91.5(6)
C31 C32 Sc2A 80.2(5)
C33 C32 Sc2A 59.6(4)
Sc1 C32 Sc2A 21.6(2)
C73 C32 Sc1C 73.7(6)
C31 C32 Sc1C 66.3(5)
C33 C32 Sc1C 102.7(4)
Sc1 C32 Sc1C 23.1(3)
Sc2A C32 Sc1C 43.1(3)
C34 C33 C29 129.5(12)
C34 C33 C32 116.6(10)
C29 C33 C32 103.8(9)
C34 C33 Sc2A 82.2(5)
C29 C33 Sc2A 75.9(5)
C32 C33 Sc2A 80.2(5)
C34 C33 Sc1 88.7(5)
C29 C33 Sc1 87.0(4)
C32 C33 Sc1 59.3(4)
Sc2A C33 Sc1 21.5(3)
C33 C34 C35 117.5(14)
C33 C34 C75 122.7(12)
C35 C34 C75 111.3(13)
C33 C34 Sc2A 62.6(5)
C35 C34 Sc2A 87.9(6)
C75 C34 Sc2A 92.3(5)
C33 C34 Sc1 61.5(5)
C35 C34 Sc1 104.4(5)
C75 C34 Sc1 79.4(5)
Sc2A C34 Sc1 18.2(2)
C45 C35 C34 122.2(18)
C45 C35 C36 117.2(15)
C34 C35 C36 112.1(12)
C45 C35 Sc2A 104.6(6)
C34 C35 Sc2A 61.1(5)
C36 C35 Sc2A 75.3(5)
C28 C36 C35 131.4(12)
C28 C36 C37 117.4(9)
C35 C36 C37 100.9(10)
C28 C36 Sc2A 69.1(5)
C35 C36 Sc2A 73.4(6)
C37 C36 Sc2A 104.5(4)
C38 C37 C44 124.1(12)
C38 C37 C36 118.6(9)
C44 C37 C36 108.5(10)
C38 C37 Sc2 70.9(4)
C44 C37 Sc2 68.0(5)
C36 C37 Sc2 106.6(4)
C37 C38 C39 117.9(9)
C37 C38 C26 119.7(10)
C39 C38 C26 115.5(9)
C37 C38 Sc2 80.9(5)
C39 C38 Sc2 59.5(4)
C26 C38 Sc2 104.4(4)
C38 C39 C40 123.1(8)
C38 C39 C42 118.2(8)
C40 C39 C42 108.8(8)
C38 C39 Sc2 88.8(4)
C40 C39 Sc2 86.5(4)
C42 C39 Sc2 61.8(4)
C24 C40 C39 121.9(9)
C24 C40 C41 121.5(9)
C39 C40 C41 108.4(8)
C24 C40 Sc1A 96.8(5)
C39 C40 Sc1A 86.2(4)
C41 C40 Sc1A 57.0(4)
C24 C40 Sc2 105.3(4)
C39 C40 Sc2 60.9(4)
C41 C40 Sc2 73.8(4)
Sc1A C40 Sc2 25.79(18)
C60 C41 C1 119.6(9)
C60 C41 C40 120.5(9)
C1 C41 C40 110.4(9)
C60 C41 Sc1A 77.6(4)
C1 C41 Sc1A 73.0(4)
C40 C41 Sc1A 88.7(5)
C60 C41 Sc2 103.5(4)
C1 C41 Sc2 60.8(4)
C40 C41 Sc2 74.0(4)
Sc1A C41 Sc2 26.0(2)
C60 C41 Sc2C 57.7(4)
C1 C41 Sc2C 101.4(5)
C40 C41 Sc2C 83.5(5)
Sc1A C41 Sc2C 28.9(3)
Sc2 C41 Sc2C 50.0(2)
C43 C42 C39 118.9(9)
C43 C42 C1 121.7(8)
C39 C42 C1 106.6(8)
C43 C42 Sc2 77.4(5)
C39 C42 Sc2 78.7(4)
C1 C42 Sc2 78.0(4)
C43 C42 Sc1A 96.9(5)
C39 C42 Sc1A 80.7(4)
C1 C42 Sc1A 55.5(4)
Sc2 C42 Sc1A 23.79(19)
C44 C43 C42 116.5(11)
C44 C43 C47 120.5(13)
C42 C43 C47 114.9(11)
C44 C43 Sc2 90.0(6)
C42 C43 Sc2 63.5(4)
C47 C43 Sc2 87.5(5)
C44 C43 Sc3C 79.0(7)
C42 C43 Sc3C 103.4(6)
C47 C43 Sc3C 61.6(6)
Sc2 C43 Sc3C 40.8(3)
C43 C44 C37 124.1(13)
C43 C44 C45 116.2(11)
C37 C44 C45 110.2(12)
C43 C44 Sc2 59.9(5)
C37 C44 Sc2 82.6(5)
C45 C44 Sc2 101.0(5)
C43 C44 Sc3C 72.2(6)
C37 C44 Sc3C 103.6(6)
C45 C44 Sc3C 64.2(5)
Sc2 C44 Sc3C 38.0(3)
C79 C45 C35 126.8(16)
C79 C45 C44 122.4(12)
C35 C45 C44 103.1(14)
C79 C45 Sc3C 64.1(7)
C35 C45 Sc3C 100.9(6)
C44 C45 Sc3C 81.7(6)
C79 C46 C47 126.0(16)
C79 C46 C51 126.2(14)
C47 C46 C51 99.3(11)
C79 C46 Sc3C 78.3(7)
C47 C46 Sc3C 79.1(6)
C51 C46 Sc3C 84.5(7)
C48 C47 C46 116.6(12)
C48 C47 C43 117.9(11)
C46 C47 C43 115.7(12)
C48 C47 Sc3C 91.2(6)
C46 C47 Sc3C 63.4(6)
C43 C47 Sc3C 84.1(6)
C48 C47 Sc2 79.0(5)
C46 C47 Sc2 102.9(5)
C43 C47 Sc2 58.8(4)
Sc3C C47 Sc2 40.1(4)
C49 C48 C47 128.1(11)
C49 C48 C50 120.7(9)
C47 C48 C50 103.2(8)
C49 C48 Sc3C 104.4(5)
C47 C48 Sc3C 57.4(5)
C50 C48 Sc3C 77.4(5)
C49 C48 Sc2 70.9(4)
C47 C48 Sc2 70.6(5)
C50 C48 Sc2 107.1(4)
Sc3C C48 Sc2 36.7(3)
C49 C48 Sc1B 60.0(5)
C47 C48 Sc1B 107.1(5)
C50 C48 Sc1B 79.9(5)
Sc3C C48 Sc1B 52.5(3)
Sc2 C48 Sc1B 41.7(3)
C1 C49 C48 117.5(11)
C1 C49 C74 115.7(11)
C48 C49 C74 119.5(10)
C1 C49 Sc1A 66.4(5)
C48 C49 Sc1A 98.0(5)
C74 C49 Sc1A 78.6(5)
C1 C49 Sc1B 92.4(6)
C48 C49 Sc1B 91.2(6)
C74 C49 Sc1B 59.8(4)
Sc1A C49 Sc1B 26.6(3)
C1 C49 Sc2 60.6(4)
C48 C49 Sc2 79.5(5)
C74 C49 Sc2 103.8(4)
Sc1A C49 Sc2 26.2(2)
Sc1B C49 Sc2 45.8(3)
C55 C50 C51 126.5(10)
C55 C50 C48 118.8(8)
C51 C50 C48 105.2(8)
C55 C50 Sc3C 106.3(5)
C51 C50 Sc3C 60.4(5)
C48 C50 Sc3C 70.2(5)
C50 C51 C70 124.0(11)
C50 C51 C46 115.5(10)
C70 C51 C46 110.9(10)
C50 C51 Sc3C 90.8(5)
C70 C51 Sc3C 88.3(6)
C46 C51 Sc3C 57.9(5)
C68 C52 C61 119.0(10)
C68 C52 C57 117.0(12)
C61 C52 C57 116.3(12)
C68 C52 Sc3A 74.5(5)
C61 C52 Sc3A 65.3(4)
C57 C52 Sc3A 104.7(5)
C68 C52 Sc3 101.6(5)
C61 C52 Sc3 59.5(4)
C57 C52 Sc3 82.1(5)
Sc3A C52 Sc3 29.6(3)
C54 C53 C70 122.5(9)
C54 C53 C69 105.9(8)
C70 C53 C69 121.5(8)
C55 C54 C53 121.9(10)
C55 C54 C68 121.8(9)
C53 C54 C68 107.0(7)
C50 C55 C54 114.8(10)
C50 C55 C56 119.7(10)
C54 C55 C56 117.9(10)
C50 C55 Sc1B 88.5(5)
C54 C55 Sc1B 99.0(5)
C56 C55 Sc1B 56.9(4)
C74 C56 C57 108.5(8)
C74 C56 C55 121.6(10)
C57 C56 C55 118.5(9)
C74 C56 Sc1B 66.1(5)
C57 C56 Sc1B 78.8(5)
C55 C56 Sc1B 90.4(5)
C52 C57 C56 124.5(12)
C52 C57 C58 120.3(12)
C56 C57 C58 107.1(9)
C52 C57 Sc1B 100.7(5)
C56 C57 Sc1B 66.1(4)
C58 C57 Sc1B 73.0(5)
C52 C57 Sc3 68.7(5)
C56 C57 Sc3 108.0(4)
C58 C57 Sc3 68.5(5)
Sc1B C57 Sc3 43.2(3)
C20 C58 C57 124.0(12)
C20 C58 C59 120.5(11)
C57 C58 C59 106.4(9)
C20 C58 Sc1B 100.3(5)
C57 C58 Sc1B 72.8(6)
C59 C58 Sc1B 64.6(5)
C20 C58 Sc3 60.3(4)
C57 C58 Sc3 81.6(5)
C59 C58 Sc3 103.4(4)
Sc1B C58 Sc3 45.3(3)
C20 C58 Sc2C 69.4(5)
C57 C58 Sc2C 104.8(4)
C59 C58 Sc2C 69.0(5)
Sc1B C58 Sc2C 35.7(4)
Sc3 C58 Sc2C 37.4(2)
C74 C59 C60 124.2(10)
C74 C59 C58 109.0(8)
C60 C59 C58 118.0(10)
C74 C59 Sc1B 67.5(5)
C60 C59 Sc1B 92.3(6)
C58 C59 Sc1B 79.7(5)
C74 C59 Sc1A 76.2(5)
C60 C59 Sc1A 67.4(4)
C58 C59 Sc1A 100.5(4)
Sc1B C59 Sc1A 26.9(4)
C74 C59 Sc2C 103.0(5)
C60 C59 Sc2C 60.5(4)
C58 C59 Sc2C 79.8(5)
Sc1B C59 Sc2C 38.0(4)
Sc1A C59 Sc2C 29.7(3)
C22 C60 C59 120.7(12)
C22 C60 C41 117.2(11)
C59 C60 C41 113.9(9)
C22 C60 Sc2C 66.2(5)
C59 C60 Sc2C 86.4(5)
C41 C60 Sc2C 89.9(5)
C22 C60 Sc1A 97.5(5)
C59 C60 Sc1A 78.1(5)
C41 C60 Sc1A 65.4(4)
Sc2C C60 Sc1A 33.0(3)
C22 C60 Sc1B 100.2(5)
C59 C60 Sc1B 55.9(4)
C41 C60 Sc1B 85.8(5)
Sc2C C60 Sc1B 36.6(4)
Sc1A C60 Sc1B 24.2(3)
C52 C61 C62 119.7(9)
C52 C61 C19 125.5(10)
C62 C61 C19 103.6(8)
C52 C61 Sc3 89.1(4)
C62 C61 Sc3 83.3(4)
C19 C61 Sc3 63.4(4)
C52 C61 Sc3A 82.7(5)
C62 C61 Sc3A 59.7(4)
C19 C61 Sc3A 93.2(5)
Sc3 C61 Sc3A 33.4(3)
C63 C62 C17 124.2(9)
C63 C62 C61 120.2(8)
C17 C62 C61 107.0(8)
C63 C62 Sc3A 72.0(5)
C17 C62 Sc3A 87.4(5)
C61 C62 Sc3A 82.5(5)
C63 C62 Sc3 103.0(4)
C17 C62 Sc3 73.1(4)
C61 C62 Sc3 62.3(3)
Sc3A C62 Sc3 31.3(3)
C62 C63 C64 117.3(8)
C62 C63 C67 117.5(8)
C64 C63 C67 115.5(9)
C62 C63 Sc3A 69.9(5)
C64 C63 Sc3A 86.9(5)
C67 C63 Sc3A 82.1(5)
C63 C64 C15 119.4(8)
C63 C64 C65 122.1(8)
C15 C64 C65 109.5(8)
C63 C64 Sc3A 58.6(4)
C15 C64 Sc3A 87.4(5)
C65 C64 Sc3A 97.0(5)
C63 C64 Sc1C 105.0(4)
C15 C64 Sc1C 60.5(4)
C65 C64 Sc1C 73.2(5)
Sc3A C64 Sc1C 46.4(3)
C80 C65 C64 122.8(13)
C80 C65 C66 122.9(14)
C64 C65 C66 106.2(8)
C80 C65 Sc2B 66.8(6)
C64 C65 Sc2B 99.8(5)
C66 C65 Sc2B 78.4(6)
C80 C65 Sc1C 104.9(5)
C64 C65 Sc1C 75.0(4)
C66 C65 Sc1C 59.3(4)
Sc2B C65 Sc1C 38.4(4)
C14 C66 C65 108.8(9)
C14 C66 C73 123.3(10)
C65 C66 C73 117.9(12)
C14 C66 Sc1C 62.9(5)
C65 C66 Sc1C 86.7(4)
C73 C66 Sc1C 88.8(5)
C14 C66 Sc1 82.8(5)
C65 C66 Sc1 99.0(4)
C73 C66 Sc1 60.6(4)
Sc1C C66 Sc1 28.2(3)
C14 C66 Sc2B 102.6(5)
C65 C66 Sc2B 66.6(5)
C73 C66 Sc2B 71.0(5)
Sc1C C66 Sc2B 40.3(4)
Sc1 C66 Sc2B 34.0(3)
C68 C67 C63 121.7(9)
C68 C67 C69 108.5(8)
C63 C67 C69 119.7(9)
C68 C67 Sc3A 82.9(5)
C63 C67 Sc3A 61.4(4)
C69 C67 Sc3A 97.2(5)
C52 C68 C67 121.9(10)
C52 C68 C54 120.0(10)
C67 C68 C54 109.3(8)
C52 C68 Sc3A 75.3(5)
C67 C68 Sc3A 65.1(4)
C54 C68 Sc3A 102.9(4)
C80 C69 C67 123.6(10)
C80 C69 C53 117.3(10)
C67 C69 C53 109.2(7)
C80 C69 Sc2B 55.4(4)
C67 C69 Sc2B 99.5(5)
C53 C69 Sc2B 86.9(5)
C77 C70 C51 127.4(11)
C77 C70 C53 115.5(11)
C51 C70 C53 109.9(9)
C77 C70 Sc3C 82.2(6)
C51 C70 Sc3C 61.8(5)
C53 C70 Sc3C 104.1(5)
C77 C71 C72 112.6(11)
C77 C71 C80 124.1(11)
C72 C71 C80 114.3(10)
C77 C71 Sc2B 92.4(6)
C72 C71 Sc2B 74.7(5)
C80 C71 Sc2B 72.6(5)
C73 C72 C71 131.3(14)
C73 C72 C75 121.2(13)
C71 C72 C75 99.6(10)
C73 C72 Sc2B 85.6(6)
C71 C72 Sc2B 66.6(5)
C75 C72 Sc2B 91.4(5)
C73 C72 Sc1 60.2(4)
C71 C72 Sc1 101.7(4)
C75 C72 Sc1 85.7(5)
Sc2B C72 Sc1 35.1(3)
C72 C73 C32 128.2(17)
C72 C73 C66 114.0(14)
C32 C73 C66 109.1(12)
C72 C73 Sc1 90.1(6)
C32 C73 Sc1 68.4(5)
C66 C73 Sc1 82.1(5)
C72 C73 Sc2B 64.1(6)
C32 C73 Sc2B 104.1(6)
C66 C73 Sc2B 73.4(6)
Sc1 C73 Sc2B 35.9(3)
C72 C73 Sc1C 101.1(6)
C32 C73 Sc1C 79.3(6)
C66 C73 Sc1C 56.9(4)
Sc1 C73 Sc1C 25.2(2)
Sc2B C73 Sc1C 37.0(3)
C72 C73 Sc2A 85.4(7)
C32 C73 Sc2A 60.7(6)
C66 C73 Sc2A 98.4(5)
Sc1 C73 Sc2A 16.4(2)
Sc2B C73 Sc2A 44.9(3)
Sc1C C73 Sc2A 41.5(3)
C59 C74 C56 108.8(8)
C59 C74 C49 121.9(10)
C56 C74 C49 119.6(10)
C59 C74 Sc1B 76.0(5)
C56 C74 Sc1B 76.8(6)
C49 C74 Sc1B 85.3(5)
C59 C74 Sc1A 71.8(5)
C56 C74 Sc1A 102.5(4)
C49 C74 Sc1A 68.2(4)
Sc1B C74 Sc1A 26.1(4)
C34 C75 C72 115.9(11)
C34 C75 C78 126.3(12)
C72 C75 C78 108.9(10)
C34 C75 Sc2B 100.8(6)
C72 C75 Sc2B 55.7(4)
C78 C75 Sc2B 80.8(5)
C34 C75 Sc2A 57.7(5)
C72 C75 Sc2A 81.1(5)
C78 C75 Sc2A 104.2(5)
Sc2B C75 Sc2A 43.1(3)
C34 C75 Sc1 71.9(5)
C72 C75 Sc1 63.1(4)
C78 C75 Sc1 105.9(4)
Sc2B C75 Sc1 30.6(3)
Sc2A C75 Sc1 18.30(18)
C13 C76 C14 122.0(13)
C13 C76 C31 117.9(9)
C14 C76 C31 112.2(12)
C13 C76 Sc1C 91.5(5)
C14 C76 Sc1C 65.1(4)
C31 C76 Sc1C 85.2(6)
C13 C76 Sc1 104.4(5)
C14 C76 Sc1 77.6(5)
C31 C76 Sc1 59.3(4)
Sc1C C76 Sc1 26.0(3)
C71 C77 C78 115.2(11)
C71 C77 C70 126.3(12)
C78 C77 C70 108.7(11)
C71 C77 Sc2B 57.4(4)
C78 C77 Sc2B 90.9(6)
C70 C77 Sc2B 93.6(6)
C77 C78 C79 134.7(11)
C77 C78 C75 103.6(11)
C79 C78 C75 113.4(11)
C77 C78 Sc3C 92.1(6)
C79 C78 Sc3C 59.7(6)
C75 C78 Sc3C 96.2(6)
C46 C79 C45 119.2(14)
C46 C79 C78 111.8(13)
C45 C79 C78 119.8(12)
C46 C79 Sc3C 68.1(7)
C45 C79 Sc3C 83.0(7)
C78 C79 Sc3C 88.2(7)
C65 C80 C69 116.1(13)
C65 C80 C71 119.6(12)
C69 C80 C71 115.0(10)
C65 C80 Sc2B 79.7(6)
C69 C80 Sc2B 93.1(5)
C71 C80 Sc2B 67.5(5)
C159 O1 C194 118.9(3)
C160 O2 C163 117.5(3)
C84 O3 C118 119.0(4)
C83 O4 C87 117.2(4)
C124 O5 C155 116.2(5)
C123 O6 C126 117.1(4)
C177 O7 C176 117.0(4)
C182 O8 C183 117.4(4)
C138 O9 C137 117.8(5)
C106 O10 C107 117.4(4)
C101 O11 C100 117.1(4)
C139 O12 C144 116.2(4)
C168 O13 C166 116.3(6)
C152 O20 C153 113.3(7)
C149 O21 C147 116.8(6)
C95 O22 C97 121.3(5)
C92 O23 C90 116.1(5)
C171 O24 C173 113.6(5)
C86 C81 C82 118.9(4)
C86 C81 C156 123.5(4)
C82 C81 C156 117.5(4)
C83 C82 C81 121.4(5)
O4 C83 C82 125.1(5)
O4 C83 C84 114.9(4)
C82 C83 C84 120.0(4)
O3 C84 C85 125.8(4)
O3 C84 C83 115.3(4)
C85 C84 C83 118.8(4)
C84 C85 C86 121.7(5)
C81 C86 C85 119.1(4)
C81 C86 C119 123.8(4)
C85 C86 C119 117.1(4)
O4 C87 C88 106.6(4)
C87 C88 C89 113.0(4)
C90 C89 C88 110.4(4)
O23 C90 C89 111.6(4)
O16 C92 O23 125.1(5)
O16 C92 C93 121.8(6)
O23 C92 C93 113.1(5)
C94 C93 C92 114.0(5)
C95 C94 C93 113.8(5)
O17 C95 O22 121.9(6)
O17 C95 C94 127.8(6)
O22 C95 C94 110.3(5)
O22 C97 C98 104.8(5)
C99 C98 C97 112.0(5)
C98 C99 C100 112.3(5)
O11 C100 C99 107.6(4)
O11 C101 C102 124.8(4)
O11 C101 C106 116.2(4)
C102 C101 C106 119.0(4)
C101 C102 C103 122.1(5)
C104 C103 C102 118.5(4)
C104 C103 C195 124.5(4)
C102 C103 C195 117.0(5)
C105 C104 C103 118.4(4)
C105 C104 C196 118.6(4)
C103 C104 C196 123.0(4)
C106 C105 C104 123.2(5)
O10 C106 C105 124.8(4)
O10 C106 C101 116.5(4)
C105 C106 C101 118.7(4)
O10 C107 C108 107.1(4)
C109 C108 C107 113.8(4)
C108 C109 C110 110.2(5)
C111 C110 C109 112.7(6)
C110 C111 C112 113.2(6)
C113 C112 C111 117.6(6)
C112 C113 C114 114.2(7)
C115 C114 C113 115.6(5)
C114 C115 C116 110.9(5)
C117 C116 C115 114.7(5)
C116 C117 C118 113.7(4)
O3 C118 C117 106.2(5)
C120 C119 C86 114.6(4)
C121 C120 C125 119.3(5)
C121 C120 C119 123.9(5)
C125 C120 C119 116.8(4)
C120 C121 C122 118.3(4)
C120 C121 C197 123.5(4)
C122 C121 C197 118.2(4)
C123 C122 C121 122.8(4)
O6 C123 C122 125.4(4)
O6 C123 C124 116.1(4)
C122 C123 C124 118.5(5)
O5 C124 C125 124.7(5)
O5 C124 C123 115.7(5)
C125 C124 C123 119.6(5)
C124 C125 C120 121.6(5)
O6 C126 C127 108.9(4)
C126 C127 C128 111.8(5)
C129 C128 C127 114.9(5)
C128 C129 C130 122.2(5)
C131 C130 C129 109.3(8)
C130 C131 C132 113.2(8)
C133 C132 C131 127.3(8)
C132 C133 C134 124.0(10)
C133 C134 C135 123.7(13)
C134 C135 C136 115.7(7)
C135 C136 C137 111.4(7)
O9 C137 C136 108.8(6)
O9 C138 C143 125.4(5)
O9 C138 C139 116.3(5)
C143 C138 C139 118.2(5)
O12 C139 C140 124.3(5)
O12 C139 C138 115.9(5)
C140 C139 C138 119.8(5)
C139 C140 C141 121.5(5)
C142 C141 C140 118.7(5)
C142 C141 C196 124.2(5)
C140 C141 C196 117.1(4)
C141 C142 C143 119.2(5)
C141 C142 C198 122.3(5)
C143 C142 C198 118.5(4)
C138 C143 C142 122.5(5)
O12 C144 C145 108.0(5)
C144 C145 C146 111.4(6)
C147 C146 C145 114.5(6)
O21 C147 C146 108.0(6)
C155 C148 C154 115.9(8)
O19 C149 O21 123.1(7)
O19 C149 C150 126.1(7)
O21 C149 C150 110.8(7)
C149 C150 C151 108.8(8)
C152 C151 C150 114.5(8)
O18 C152 O20 121.6(10)
O18 C152 C151 127.2(12)
O20 C152 C151 111.2(8)
C154 C153 O20 106.3(8)
C153 C154 C148 119.2(9)
C148 C155 O5 111.8(7)
C157 C156 C81 115.9(3)
C162 C157 C158 118.8(4)
C162 C157 C156 122.9(4)
C158 C157 C156 118.3(4)
C159 C158 C157 122.4(4)
O1 C159 C158 127.1(4)
O1 C159 C160 114.3(4)
C158 C159 C160 118.6(4)
C161 C160 O2 125.6(4)
C161 C160 C159 119.6(4)
O2 C160 C159 114.8(4)
C160 C161 C162 122.0(4)
C157 C162 C161 118.6(4)
C157 C162 C197 123.8(4)
C161 C162 C197 117.6(4)
O2 C163 C164 106.1(4)
C163 C164 C165 112.0(4)
C166 C165 C164 114.1(5)
C165 C166 O13 109.6(5)
O14 C168 O13 123.9(7)
O14 C168 C169 124.0(7)
O13 C168 C169 112.0(6)
C170 C169 C168 112.5(6)
C169 C170 C171 111.1(7)
O15 C171 O24 125.8(7)
O15 C171 C170 122.1(8)
O24 C171 C170 112.0(7)
O24 C173 C174 106.5(5)
C175 C174 C173 114.2(6)
C174 C175 C176 113.2(5)
O7 C176 C175 110.3(5)
O7 C177 C178 124.9(5)
O7 C177 C182 116.6(5)
C178 C177 C182 118.5(5)
C177 C178 C179 123.4(5)
C180 C179 C178 118.1(5)
C180 C179 C198 125.1(5)
C178 C179 C198 116.8(5)
C179 C180 C181 119.1(5)
C179 C180 C195 123.7(5)
C181 C180 C195 117.2(5)
C182 C181 C180 121.4(5)
O8 C182 C181 124.7(5)
O8 C182 C177 116.0(5)
C181 C182 C177 119.4(5)
O8 C183 C184 108.8(6)
C185 C184 C183 116.1(6)
C184 C185 C186 115.8(7)
C187 C186 C185 107.0(8)
C188 C187 C186 118.6(12)
C187 C188 C189 112.0(13)
C190 C189 C188 132.7(19)
C189 C190 C191 135(2)
C190 C191 C192 114.8(9)
C191 C192 C193 112.2(5)
C194 C193 C192 115.2(4)
O1 C194 C193 107.8(4)
C103 C195 C180 114.7(4)
C141 C196 C104 114.0(4)
C121 C197 C162 115.3(3)
C179 C198 C142 113.9(4)

loop_
_geom_bond_atom_site_label_1
_geom_bond_atom_site_label_2
_geom_bond_distance
Sc1 N1 1.996(4)
Sc1 C32 2.130(7)
Sc1 C73 2.232(8)
Sc1 C31 2.339(8)
Sc1 C33 2.446(9)
Sc1 C66 2.539(8)
Sc1 C72 2.573(8)
Sc1 C30 2.701(8)
Sc1 C76 2.718(10)
Sc1 C14 2.771(10)
Sc1 C29 2.773(9)
Sc1 C34 2.782(11)
Sc2 N1 2.037(5)
Sc2 C42 2.079(7)
Sc2 C43 2.268(9)
Sc2 C1 2.309(8)
Sc2 C39 2.311(7)
Sc2 C44 2.621(10)
Sc2 C41 2.639(8)
Sc2 C40 2.642(8)
Sc2 C47 2.648(9)
Sc2 C49 2.648(9)
Sc2 C38 2.683(8)
Sc2 C48 2.755(9)
Sc3 N1 1.967(5)
Sc3 C19 2.135(7)
Sc3 C61 2.327(7)
Sc3 C18 2.330(8)
Sc3 C20 2.347(8)
Sc3 C17 2.578(8)
Sc3 C62 2.612(8)
Sc3 C52 2.701(10)
Sc3 C58 2.701(9)
Sc3 C10 2.708(9)
Sc3 C21 2.715(9)
Sc3 C57 2.872(10)
Sc1A N1 1.962(6)
Sc1A C41 2.184(8)
Sc1A C1 2.242(9)
Sc1A C60 2.347(9)
Sc1A C49 2.408(10)
Sc1A C59 2.487(10)
Sc1A C74 2.543(11)
Sc1A C40 2.603(11)
Sc1A C42 2.720(11)
Sc1A C22 2.854(11)
Sc1A Sc3A 3.310(12)
Sc1A Sc2A 3.550(10)
Sc2A N1 1.958(8)
Sc2A C33 2.133(10)
Sc2A C29 2.265(11)
Sc2A C34 2.380(12)
Sc2A C32 2.435(12)
Sc2A C30 2.541(11)
Sc2A C28 2.596(13)
Sc2A C31 2.633(12)
Sc2A C35 2.716(13)
Sc2A C36 2.741(13)
Sc2A C73 2.793(14)
Sc2A C75 2.813(12)
Sc3A N1 2.038(9)
Sc3A C62 2.099(10)
Sc3A C63 2.127(11)
Sc3A C67 2.398(12)
Sc3A C61 2.410(11)
Sc3A C17 2.467(12)
Sc3A C64 2.488(12)
Sc3A C68 2.623(12)
Sc3A C52 2.632(12)
Sc3A C15 2.824(12)
Sc3A C16 2.836(13)
Sc1B N1 1.953(9)
Sc1B C74 2.149(10)
Sc1B C59 2.256(12)
Sc1B C56 2.289(13)
Sc1B C57 2.456(13)
Sc1B C58 2.458(12)
Sc1B C49 2.477(12)
Sc1B C60 2.723(17)
Sc1B C55 2.733(17)
Sc1B C48 2.860(13)
Sc1B C1 2.877(15)
Sc1B Sc2B 3.357(14)
Sc2B N1 1.998(8)
Sc2B C71 2.167(11)
Sc2B C80 2.239(12)
Sc2B C72 2.278(11)
Sc2B C65 2.397(12)
Sc2B C73 2.524(13)
Sc2B C66 2.559(13)
Sc2B C77 2.571(14)
Sc2B C69 2.717(13)
Sc2B C75 2.755(13)
Sc2B Sc3B 3.380(15)
Sc3B N1 1.948(11)
Sc3B C5 2.149(12)
Sc3B C6 2.302(13)
Sc3B C4 2.332(14)
Sc3B C27 2.405(13)
Sc3B C25 2.592(14)
Sc3B C7 2.612(14)
Sc3B C26 2.653(13)
Sc3B C3 2.664(14)
Sc3B C30 2.775(15)
Sc3B C28 2.795(15)
Sc3B C2 2.807(14)
Sc1C N1 1.999(7)
Sc1C C14 2.099(9)
Sc1C C76 2.265(10)
Sc1C C66 2.311(10)
Sc1C C15 2.360(11)
Sc1C C31 2.609(10)
Sc1C C13 2.653(12)
Sc1C C65 2.683(11)
Sc1C C64 2.707(10)
Sc1C C73 2.757(13)
Sc1C C16 2.763(14)
Sc1C C32 2.823(13)
Sc2C N1 1.955(8)
Sc2C C22 2.134(9)
Sc2C C60 2.287(10)
Sc2C C21 2.317(11)
Sc2C C23 2.414(13)
Sc2C C59 2.624(12)
Sc2C C20 2.626(13)
Sc2C C9 2.655(13)
Sc2C C8 2.702(14)
Sc2C C41 2.705(12)
Sc2C C58 2.766(14)
Sc2C C24 2.814(14)
Sc3C N1 1.997(14)
Sc3C C46 2.093(16)
Sc3C C79 2.209(16)
Sc3C C47 2.298(16)
Sc3C C45 2.437(16)
Sc3C C51 2.459(17)
Sc3C C78 2.557(16)
Sc3C C43 2.598(16)
Sc3C C44 2.679(16)
Sc3C C48 2.726(16)
Sc3C C70 2.790(18)
Sc3C C50 2.827(17)
C1 C49 1.365(12)
C1 C41 1.454(13)
C1 C42 1.524(14)
C2 C11 1.394(11)
C2 C3 1.434(11)
C2 C7 1.448(10)
C3 C4 1.364(12)
C3 C13 1.494(12)
C4 C5 1.320(11)
C4 C30 1.483(12)
C5 C6 1.427(10)
C5 C27 1.512(12)
C6 C7 1.412(10)
C6 C25 1.423(9)
C7 C8 1.379(10)
C8 C23 1.402(11)
C8 C9 1.443(12)
C9 C10 1.310(12)
C9 C21 1.476(13)
C10 C11 1.413(12)
C10 C18 1.445(13)
C11 C12 1.418(11)
C12 C16 1.402(11)
C12 C13 1.446(13)
C13 C76 1.323(14)
C14 C76 1.379(12)
C14 C66 1.470(15)
C14 C15 1.489(14)
C15 C16 1.432(13)
C15 C64 1.455(11)
C16 C17 1.408(13)
C17 C62 1.396(11)
C17 C18 1.435(13)
C18 C19 1.350(13)
C19 C20 1.452(14)
C19 C61 1.515(13)
C20 C21 1.323(13)
C20 C58 1.410(15)
C21 C22 1.488(14)
C22 C60 1.347(13)
C22 C23 1.477(12)
C23 C24 1.411(12)
C24 C40 1.388(11)
C24 C25 1.443(11)
C25 C26 1.448(12)
C26 C27 1.419(12)
C26 C38 1.437(11)
C27 C28 1.337(14)
C28 C36 1.400(15)
C28 C29 1.428(14)
C29 C30 1.402(13)
C29 C33 1.440(14)
C30 C31 1.372(12)
C31 C32 1.496(16)
C31 C76 1.499(15)
C32 C73 1.304(16)
C32 C33 1.595(17)
C33 C34 1.383(15)
C34 C35 1.398(17)
C34 C75 1.405(15)
C35 C45 1.332(15)
C35 C36 1.470(19)
C36 C37 1.514(15)
C37 C38 1.341(12)
C37 C44 1.388(12)
C38 C39 1.414(12)
C39 C40 1.428(12)
C39 C42 1.499(12)
C40 C41 1.466(12)
C41 C60 1.448(13)
C42 C43 1.465(15)
C43 C44 1.316(15)
C43 C47 1.473(14)
C44 C45 1.518(16)
C45 C79 1.332(16)
C46 C79 1.248(15)
C46 C47 1.422(16)
C46 C51 1.508(18)
C47 C48 1.420(13)
C48 C49 1.381(13)
C48 C50 1.552(13)
C49 C74 1.422(13)
C50 C55 1.320(12)
C50 C51 1.359(12)
C51 C70 1.394(14)
C52 C68 1.370(14)
C52 C61 1.407(13)
C52 C57 1.417(13)
C53 C54 1.441(11)
C53 C70 1.442(13)
C53 C69 1.541(13)
C54 C55 1.341(12)
C54 C68 1.557(13)
C55 C56 1.476(12)
C56 C74 1.418(13)
C56 C57 1.438(14)
C57 C58 1.444(14)
C58 C59 1.458(14)
C59 C74 1.385(12)
C59 C60 1.436(13)
C61 C62 1.487(12)
C62 C63 1.381(12)
C63 C64 1.411(11)
C63 C67 1.438(11)
C64 C65 1.478(14)
C65 C80 1.342(13)
C65 C66 1.501(15)
C66 C73 1.555(18)
C67 C68 1.400(12)
C67 C69 1.456(13)
C69 C80 1.421(14)
C70 C77 1.362(13)
C71 C77 1.295(13)
C71 C72 1.479(12)
C71 C80 1.505(15)
C72 C73 1.276(14)
C72 C75 1.495(15)
C75 C78 1.504(14)
C77 C78 1.347(12)
C78 C79 1.358(13)
O1 C159 1.361(5)
O1 C194 1.417(5)
O2 C160 1.369(5)
O2 C163 1.436(5)
O3 C84 1.360(5)
O3 C118 1.420(6)
O4 C83 1.359(5)
O4 C87 1.426(6)
O5 C124 1.370(6)
O5 C155 1.427(7)
O6 C123 1.367(6)
O6 C126 1.421(6)
O7 C177 1.360(6)
O7 C176 1.423(7)
O8 C182 1.366(6)
O8 C183 1.441(7)
O9 C138 1.365(6)
O9 C137 1.420(7)
O10 C106 1.364(5)
O10 C107 1.432(6)
O11 C101 1.369(5)
O11 C100 1.420(6)
O12 C139 1.366(6)
O12 C144 1.440(6)
O13 C168 1.279(8)
O13 C166 1.464(7)
O14 C168 1.215(8)
O15 C171 1.208(8)
O16 C92 1.210(7)
O17 C95 1.184(6)
O18 C152 1.167(10)
O19 C149 1.202(9)
O20 C152 1.412(12)
O20 C153 1.465(10)
O21 C149 1.325(8)
O21 C147 1.439(8)
O22 C95 1.334(7)
O22 C97 1.393(8)
O23 C92 1.300(7)
O23 C90 1.436(6)
O24 C171 1.310(9)
O24 C173 1.427(7)
C81 C86 1.387(7)
C81 C82 1.403(6)
C81 C156 1.518(6)
C82 C83 1.384(6)
C83 C84 1.393(7)
C84 C85 1.382(7)
C85 C86 1.411(6)
C86 C119 1.511(6)
C87 C88 1.502(7)
C88 C89 1.511(7)
C89 C90 1.504(7)
C92 C93 1.501(7)
C93 C94 1.486(9)
C94 C95 1.454(9)
C97 C98 1.546(9)
C98 C99 1.506(8)
C99 C100 1.533(8)
C101 C102 1.382(6)
C101 C106 1.394(7)
C102 C103 1.408(7)
C103 C104 1.396(7)
C103 C195 1.514(6)
C104 C105 1.385(7)
C104 C196 1.513(7)
C105 C106 1.379(6)
C107 C108 1.509(7)
C108 C109 1.507(7)
C109 C110 1.583(9)
C110 C111 1.481(8)
C111 C112 1.539(10)
C112 C113 1.501(10)
C113 C114 1.541(8)
C114 C115 1.515(9)
C115 C116 1.536(7)
C116 C117 1.525(8)
C117 C118 1.527(7)
C119 C120 1.506(7)
C120 C121 1.383(6)
C120 C125 1.404(7)
C121 C122 1.404(7)
C121 C197 1.514(6)
C122 C123 1.371(7)
C123 C124 1.402(7)
C124 C125 1.374(8)
C126 C127 1.498(7)
C127 C128 1.519(8)
C128 C129 1.494(8)
C129 C130 1.541(10)
C130 C131 1.417(11)
C131 C132 1.617(13)
C132 C133 1.325(11)
C133 C134 1.416(13)
C134 C135 1.459(16)
C135 C136 1.521(12)
C136 C137 1.543(10)
C138 C143 1.378(7)
C138 C139 1.403(7)
C139 C140 1.384(7)
C140 C141 1.401(7)
C141 C142 1.390(7)
C141 C196 1.502(7)
C142 C143 1.394(7)
C142 C198 1.522(7)
C144 C145 1.489(8)
C145 C146 1.512(10)
C146 C147 1.475(10)
C148 C155 1.407(11)
C148 C154 1.610(12)
C149 C150 1.513(11)
C150 C151 1.542(10)
C151 C152 1.463(12)
C153 C154 1.293(13)
C156 C157 1.514(6)
C157 C162 1.395(6)
C157 C158 1.398(6)
C158 C159 1.374(6)
C159 C160 1.407(6)
C160 C161 1.367(6)
C161 C162 1.402(6)
C162 C197 1.521(6)
C163 C164 1.507(7)
C164 C165 1.525(7)
C165 C166 1.454(8)
C168 C169 1.511(9)
C169 C170 1.449(10)
C170 C171 1.504(10)
C173 C174 1.483(9)
C174 C175 1.482(9)
C175 C176 1.510(8)
C177 C178 1.380(7)
C177 C182 1.391(8)
C178 C179 1.392(7)
C179 C180 1.386(7)
C179 C198 1.505(7)
C180 C181 1.414(7)
C180 C195 1.527(7)
C181 C182 1.388(7)
C183 C184 1.536(8)
C184 C185 1.399(10)
C185 C186 1.566(10)
C186 C187 1.515(13)
C187 C188 1.42(2)
C188 C189 1.494(12)
C189 C190 1.25(2)
C190 C191 1.486(12)
C191 C192 1.522(13)
C192 C193 1.526(8)
C193 C194 1.497(7)

loop_
_platon_squeeze_void_nr
_platon_squeeze_void_average_x
_platon_squeeze_void_average_y
_platon_squeeze_void_average_z
_platon_squeeze_void_volume
_platon_squeeze_void_count_electrons
_platon_squeeze_void_content
1 0.075 0.000 0.000 551 72 ' '
2 -0.014 0.000 0.500 836 160 ' '
